data_7038574
loop_
_publ_author_name
'Kitschke, Philipp'
'Walter, Marc'
'R\"uffer, Tobias'
'Lang, Heinrich'
'Kovalenko, Maksym V.'
'Mehring, Michael'

_publ_section_title
;
 From molecular germanates to microporous Ge@C via twin polymerization.
;
_journal_issue 13
_journal_name_full 'Dalton transactions (Cambridge, England : 2003)'
_journal_page_first 5741
_journal_page_last 5751
_journal_paper_doi 10.1039/c6dt00049e
_journal_volume 45
_journal_year 2016
_chemical_formula_moiety '8(C24 H24 Ge O6), C2 H4 Cl4, 15(C H2 Cl2), 16(C2 H8 N)'
_chemical_formula_sum 'C241 H354 Cl34 Ge8 N16 O48'
_chemical_formula_weight 6029.40
_chemical_name_systematic
;
 ?
;
_space_group_crystal_system triclinic
_space_group_IT_number 2
_space_group_name_Hall '-P 1'
_space_group_name_H-M_alt 'P -1'
_symmetry_space_group_name_Hall '-P 1'
_symmetry_space_group_name_H-M 'P -1'
_atom_sites_solution_hydrogens geom
_audit_creation_method SHELXL-2013
_audit_update_record
;
2015-12-07 deposited with the CCDC.
2016-02-24 downloaded from the CCDC.
;
_cell_angle_alpha 69.244(2)
_cell_angle_beta 79.577(2)
_cell_angle_gamma 79.064(2)
_cell_formula_units_Z 1
_cell_length_a 13.5662(3)
_cell_length_b 23.6439(6)
_cell_length_c 24.7100(6)
_cell_measurement_reflns_used 23692
_cell_measurement_temperature 110
_cell_measurement_theta_max 28.3550
_cell_measurement_theta_min 3.2880
_cell_volume 7220.9(3)
_computing_cell_refinement
;
CrysAlisPro, Agilent Technologies,
Version 1.171.36.28 (release 01-02-2013 CrysAlis171 .NET)
(compiled Feb  1 2013,16:14:44)
;
_computing_data_collection
;
CrysAlisPro, Agilent Technologies,
Version 1.171.36.28 (release 01-02-2013 CrysAlis171 .NET)
(compiled Feb  1 2013,16:14:44)
;
_computing_data_reduction
;
CrysAlisPro, Agilent Technologies,
Version 1.171.36.28 (release 01-02-2013 CrysAlis171 .NET)
(compiled Feb  1 2013,16:14:44)
;
_computing_structure_refinement 'SHELXL-2013 (Sheldrick, 2013)'
_computing_structure_solution 'SHELXS-2013 (Sheldrick, 2013)'
_diffrn_ambient_temperature 110
_diffrn_measured_fraction_theta_full 0.998
_diffrn_measured_fraction_theta_max 0.998
_diffrn_measurement_device_type 'oxford gemini s'
_diffrn_measurement_method '\w scans'
_diffrn_radiation_type MoK\a
_diffrn_radiation_wavelength 0.71073
_diffrn_reflns_av_R_equivalents 0.0268
_diffrn_reflns_av_unetI/netI 0.0365
_diffrn_reflns_Laue_measured_fraction_full 0.998
_diffrn_reflns_Laue_measured_fraction_max 0.998
_diffrn_reflns_limit_h_max 16
_diffrn_reflns_limit_h_min -16
_diffrn_reflns_limit_k_max 28
_diffrn_reflns_limit_k_min -28
_diffrn_reflns_limit_l_max 29
_diffrn_reflns_limit_l_min -29
_diffrn_reflns_number 60418
_diffrn_reflns_point_group_measured_fraction_full 0.998
_diffrn_reflns_point_group_measured_fraction_max 0.998
_diffrn_reflns_theta_full 25.000
_diffrn_reflns_theta_max 25.000
_diffrn_reflns_theta_min 2.968
_exptl_absorpt_coefficient_mu 1.204
_exptl_absorpt_correction_T_max 1.00000
_exptl_absorpt_correction_T_min 0.98036
_exptl_absorpt_correction_type multi-scan
_exptl_absorpt_process_details
;
CrysAlisPro, Agilent Technologies,
Version 1.171.36.28 (release 01-02-2013 CrysAlis171 .NET)
(compiled Feb  1 2013,16:14:44)
Empirical absorption correction using spherical harmonics,
 implemented in SCALE3 ABSPACK scaling algorithm.
;
_exptl_crystal_colour colorless
_exptl_crystal_density_diffrn 1.387
_exptl_crystal_description block
_exptl_crystal_F_000 3130
_exptl_crystal_size_max 0.32
_exptl_crystal_size_mid 0.32
_exptl_crystal_size_min 0.30
_refine_diff_density_max 3.319
_refine_diff_density_min -2.328
_refine_diff_density_rms 0.085
_refine_ls_extinction_method none
_refine_ls_goodness_of_fit_ref 1.037
_refine_ls_hydrogen_treatment constr
_refine_ls_matrix_type full
_refine_ls_number_parameters 1633
_refine_ls_number_reflns 25388
_refine_ls_number_restraints 15
_refine_ls_restrained_S_all 1.037
_refine_ls_R_factor_all 0.0665
_refine_ls_R_factor_gt 0.0517
_refine_ls_shift/su_max 0.021
_refine_ls_shift/su_mean 0.000
_refine_ls_structure_factor_coef Fsqd
_refine_ls_weighting_details 'w=1/[\s^2^(Fo^2^)+(0.0606P)^2^+17.9385P] where P=(Fo^2^+2Fc^2^)/3'
_refine_ls_weighting_scheme calc
_refine_ls_wR_factor_gt 0.1280
_refine_ls_wR_factor_ref 0.1349
_reflns_Friedel_coverage 0.000
_reflns_number_gt 20742
_reflns_number_total 25388
_reflns_threshold_expression 'I > 2\s(I)'
_cod_data_source_file c6dt00049e2.cif
_cod_data_source_block shelx
_cod_depositor_comments 'Adding full bibliography for 7038574--7038576.cif.'
_cod_database_code 7038574
_shelx_space_group_comment
;
The symmetry employed for this shelxl refinement is uniquely defined
by the following loop, which should always be used as a source of
symmetry information in preference to the above space-group names.
They are only intended as comments.
;
_shelxl_version_number 2013-4

loop_
_space_group_symop_operation_xyz
'x, y, z'
'-x, -y, -z'

loop_
_atom_site_label
_atom_site_type_symbol
_atom_site_fract_x
_atom_site_fract_y
_atom_site_fract_z
_atom_site_U_iso_or_equiv
_atom_site_adp_type
_atom_site_occupancy
_atom_site_site_symmetry_order
_atom_site_calc_flag
_atom_site_refinement_flags_posn
_atom_site_refinement_flags_adp
_atom_site_refinement_flags_occupancy
_atom_site_disorder_assembly
_atom_site_disorder_group
C49 C 0.6395(3) -0.25357(15) 0.82932(16) 0.0200(8) Uani 1 1 d . . . . .
C1C C 1.1183(5) 0.2900(2) 0.4548(2) 0.0594(15) Uani 1 1 d . . . . .
H1C1 H 1.1740 0.3140 0.4399 0.071 Uiso 1 1 calc R U . . .
H1C2 H 1.0568 0.3168 0.4431 0.071 Uiso 1 1 calc R U . . .
C7N C 0.6231(3) -0.13586(18) 0.67448(17) 0.0264(8) Uani 1 1 d . . . . .
H1N1 H 0.5591 -0.1228 0.6934 0.040 Uiso 1 1 calc R U . . .
H1N2 H 0.6385 -0.1795 0.6902 0.040 Uiso 1 1 calc R U . . .
H1N3 H 0.6199 -0.1239 0.6334 0.040 Uiso 1 1 calc R U . . .
C50 C 0.5806(3) -0.29144(16) 0.82059(17) 0.0237(8) Uani 1 1 d . . . . .
H2 H 0.5164 -0.2958 0.8412 0.028 Uiso 1 1 calc R U . . .
C2C C 0.6885(3) 0.10220(19) 0.39258(19) 0.0335(10) Uani 1 1 d . . . . .
H2C1 H 0.7188 0.0719 0.4255 0.040 Uiso 1 1 calc R U . . .
H2C2 H 0.7360 0.1309 0.3718 0.040 Uiso 1 1 calc R U . . .
C8N C 0.8042(3) -0.12446(17) 0.65554(17) 0.0265(9) Uani 1 1 d . . . . .
H2N1 H 0.8535 -0.1049 0.6632 0.040 Uiso 1 1 calc R U . . .
H2N2 H 0.8023 -0.1118 0.6142 0.040 Uiso 1 1 calc R U . . .
H2N3 H 0.8221 -0.1680 0.6704 0.040 Uiso 1 1 calc R U . . .
C51 C 0.6174(3) -0.32231(17) 0.78155(18) 0.0269(9) Uani 1 1 d . . . . .
H3 H 0.5773 -0.3472 0.7761 0.032 Uiso 1 1 calc R U . . .
C3C C 0.5197(3) 0.33748(19) 0.59549(19) 0.0319(9) Uani 1 1 d . . . . .
H3C1 H 0.5347 0.2937 0.6141 0.038 Uiso 1 1 calc R U . . .
H3C2 H 0.5038 0.3448 0.5566 0.038 Uiso 1 1 calc R U . . .
C3N C 0.4355(3) 0.02547(17) 0.71682(17) 0.0247(8) Uani 1 1 d . . . . .
H3N1 H 0.4648 0.0079 0.6870 0.037 Uiso 1 1 calc R U . . .
H3N2 H 0.4150 0.0684 0.6991 0.037 Uiso 1 1 calc R U . . .
H3N3 H 0.3776 0.0062 0.7385 0.037 Uiso 1 1 calc R U . . .
C52 C 0.7136(3) -0.31710(17) 0.74989(17) 0.0260(8) Uani 1 1 d . . . . .
C4N C 0.4704(3) 0.04222(17) 0.80388(17) 0.0277(9) Uani 1 1 d . . . . .
H4N1 H 0.5211 0.0341 0.8292 0.042 Uiso 1 1 calc R U . . .
H4N2 H 0.4117 0.0240 0.8258 0.042 Uiso 1 1 calc R U . . .
H4N3 H 0.4521 0.0855 0.7872 0.042 Uiso 1 1 calc R U . . .
C53 C 0.7712(3) -0.27979(16) 0.75961(17) 0.0240(8) Uani 1 1 d . . . . .
H5 H 0.8359 -0.2762 0.7395 0.029 Uiso 1 1 calc R U . . .
C5N C 0.9065(3) -0.06752(17) 0.79805(18) 0.0263(8) Uani 1 1 d . . . . .
H5N1 H 0.9005 -0.1026 0.7884 0.039 Uiso 1 1 calc R U . . .
H5N2 H 0.9116 -0.0796 0.8390 0.039 Uiso 1 1 calc R U . . .
H5N3 H 0.9659 -0.0503 0.7760 0.039 Uiso 1 1 calc R U . . .
C54 C 0.7360(3) -0.24779(16) 0.79815(16) 0.0212(8) Uani 1 1 d . . . . .
C6N C 0.8208(3) 0.03379(17) 0.79796(17) 0.0263(8) Uani 1 1 d . . . . .
H6N1 H 0.7604 0.0621 0.7888 0.040 Uiso 1 1 calc R U . . .
H6N2 H 0.8787 0.0525 0.7755 0.040 Uiso 1 1 calc R U . . .
H6N3 H 0.8261 0.0226 0.8388 0.040 Uiso 1 1 calc R U . . .
C55 C 0.7955(3) -0.20552(16) 0.80841(17) 0.0230(8) Uani 1 1 d . . . . .
H7A1 H 0.8141 -0.2228 0.8477 0.028 Uiso 1 1 calc R U . . .
H7A2 H 0.8573 -0.2016 0.7814 0.028 Uiso 1 1 calc R U . . .
C7C C 0.2942(4) 0.1601(2) 0.8984(2) 0.0395(11) Uani 1 1 d . . . . .
H7C1 H 0.2556 0.1996 0.8966 0.047 Uiso 1 1 calc R U . . .
H7C2 H 0.2944 0.1351 0.9392 0.047 Uiso 1 1 calc R U . . .
C1N C 0.7383(4) 0.25712(18) 0.53263(18) 0.0343(10) Uani 1 1 d . . . . .
H7N1 H 0.6660 0.2673 0.5377 0.051 Uiso 1 1 calc R U . . .
H7N2 H 0.7688 0.2938 0.5133 0.051 Uiso 1 1 calc R U . . .
H7N3 H 0.7617 0.2367 0.5701 0.051 Uiso 1 1 calc R U . . .
C56 C 0.7519(4) -0.3514(2) 0.7076(2) 0.0393(11) Uani 1 1 d . . . . .
H8PP H 0.7012 -0.3746 0.7073 0.059 Uiso 0.5 1 calc R U P . .
H8PO H 0.8124 -0.3784 0.7192 0.059 Uiso 0.5 1 calc R U P . .
H8IU H 0.7663 -0.3229 0.6692 0.059 Uiso 0.5 1 calc R U P . .
H8D H 0.8187 -0.3426 0.6898 0.059 Uiso 0.5 1 calc R U P . .
H8E H 0.7076 -0.3389 0.6780 0.059 Uiso 0.5 1 calc R U P . .
H8F H 0.7536 -0.3944 0.7280 0.059 Uiso 0.5 1 calc R U P . .
C8C C -0.2184(4) 0.2121(2) 1.0499(2) 0.0508(13) Uani 1 1 d . . . . .
H8C1 H -0.1565 0.1899 1.0658 0.061 Uiso 1 1 calc R U . . .
H8C2 H -0.2686 0.1843 1.0628 0.061 Uiso 1 1 calc R U . . .
C2N C 0.8762(4) 0.1996(2) 0.4858(2) 0.0503(14) Uani 1 1 d . . . . .
H8N1 H 0.8892 0.1728 0.4631 0.075 Uiso 1 1 calc R U . . .
H8N2 H 0.9035 0.1792 0.5221 0.075 Uiso 1 1 calc R U . . .
H8N3 H 0.9076 0.2357 0.4647 0.075 Uiso 1 1 calc R U . . .
C57 C 0.7610(3) -0.15286(17) 0.93615(16) 0.0241(8) Uani 1 1 d . . . . .
C9C C -0.1821(3) 0.60056(19) 0.89183(18) 0.0310(9) Uani 1 1 d . . . . .
H9C1 H -0.2127 0.5699 0.9251 0.037 Uiso 1 1 calc R U . . .
H9C2 H -0.2361 0.6287 0.8716 0.037 Uiso 1 1 calc R U . . .
C9N C 0.4972(4) 0.2983(2) 1.01461(19) 0.0404(11) Uani 1 1 d . . . . .
H9N1 H 0.4758 0.3266 1.0358 0.061 Uiso 1 1 calc R U . . .
H9N2 H 0.5380 0.3172 0.9789 0.061 Uiso 1 1 calc R U . . .
H9N3 H 0.5361 0.2625 1.0378 0.061 Uiso 1 1 calc R U . . .
C58 C 0.8490(3) -0.18574(19) 0.95937(18) 0.0313(9) Uani 1 1 d . . . . .
H10 H 0.8674 -0.2262 0.9611 0.038 Uiso 1 1 calc R U . . .
C10N C 0.4326(3) 0.24014(18) 0.96606(17) 0.0316(9) Uani 1 1 d . . . . .
H10A H 0.3713 0.2319 0.9579 0.047 Uiso 1 1 calc R U . . .
H10B H 0.4704 0.2025 0.9873 0.047 Uiso 1 1 calc R U . . .
H10C H 0.4724 0.2594 0.9301 0.047 Uiso 1 1 calc R U . . .
C59 C 0.9097(3) -0.1587(2) 0.98010(19) 0.0377(11) Uani 1 1 d . . . . .
H11 H 0.9678 -0.1816 0.9958 0.045 Uiso 1 1 calc R U . . .
C11N C 0.0987(3) 0.47266(18) 0.77891(17) 0.0244(8) Uani 1 1 d . . . . .
H11A H 0.0965 0.4902 0.8088 0.037 Uiso 1 1 calc R U . . .
H11B H 0.0939 0.4298 0.7965 0.037 Uiso 1 1 calc R U . . .
H11C H 0.0432 0.4924 0.7567 0.037 Uiso 1 1 calc R U . . .
C60 C 0.8854(3) -0.0979(2) 0.97784(18) 0.0358(10) Uani 1 1 d . . . . .
C12N C 0.2034(3) 0.45540(17) 0.69245(17) 0.0258(8) Uani 1 1 d . . . . .
H12A H 0.2664 0.4627 0.6679 0.039 Uiso 1 1 calc R U . . .
H12B H 0.1483 0.4745 0.6697 0.039 Uiso 1 1 calc R U . . .
H12C H 0.2009 0.4122 0.7090 0.039 Uiso 1 1 calc R U . . .
C61 C 0.7984(3) -0.0652(2) 0.95306(17) 0.0313(9) Uani 1 1 d . . . . .
H13 H 0.7810 -0.0244 0.9505 0.038 Uiso 1 1 calc R U . . .
C13N C 0.5464(3) 0.45764(17) 0.70232(17) 0.0252(8) Uani 1 1 d . . . . .
H13A H 0.4983 0.4296 0.7112 0.038 Uiso 1 1 calc R U . . .
H13B H 0.6005 0.4390 0.7259 0.038 Uiso 1 1 calc R U . . .
H13C H 0.5732 0.4680 0.6618 0.038 Uiso 1 1 calc R U . . .
C62 C 0.7365(3) -0.09120(17) 0.93199(16) 0.0247(8) Uani 1 1 d . . . . .
C14N C 0.5650(3) 0.55992(17) 0.70008(17) 0.0250(8) Uani 1 1 d . . . . .
H14A H 0.5290 0.5957 0.7082 0.037 Uiso 1 1 calc R U . . .
H14B H 0.5908 0.5706 0.6594 0.037 Uiso 1 1 calc R U . . .
H14C H 0.6202 0.5434 0.7231 0.037 Uiso 1 1 calc R U . . .
C64 C 0.9487(4) -0.0694(2) 1.0026(2) 0.0460(12) Uani 1 1 d . . . . .
H15= H 0.9201 -0.0277 0.9973 0.069 Uiso 1 1 calc R U . . .
H15' H 1.0164 -0.0708 0.9828 0.069 Uiso 1 1 calc R U . . .
H15Y H 0.9500 -0.0916 1.0434 0.069 Uiso 1 1 calc R U . . .
C15N C 0.1494(3) 0.63267(17) 0.82143(17) 0.0254(8) Uani 1 1 d . . . . .
H15A H 0.1076 0.6188 0.8025 0.038 Uiso 1 1 calc R U . . .
H15B H 0.1459 0.6763 0.8049 0.038 Uiso 1 1 calc R U . . .
H15C H 0.1258 0.6215 0.8624 0.038 Uiso 1 1 calc R U . . .
C63 C 0.6448(3) -0.05576(17) 0.90375(16) 0.0240(8) Uani 1 1 d . . . . .
H1JS H 0.5845 -0.0683 0.9299 0.029 Uiso 1 1 calc R U . . .
H1GF H 0.6442 -0.0126 0.8966 0.029 Uiso 1 1 calc R U . . .
C16N C 0.3238(3) 0.62195(17) 0.84252(17) 0.0258(8) Uani 1 1 d . . . . .
H16A H 0.3912 0.6017 0.8367 0.039 Uiso 1 1 calc R U . . .
H16B H 0.3004 0.6105 0.8835 0.039 Uiso 1 1 calc R U . . .
H16C H 0.3238 0.6653 0.8267 0.039 Uiso 1 1 calc R U . . .
C65 C 0.4187(3) -0.11131(16) 0.90153(16) 0.0204(8) Uani 1 1 d . . . . .
C66 C 0.3582(3) -0.08682(17) 0.94222(17) 0.0256(8) Uani 1 1 d . . . . .
H18 H 0.3827 -0.0912 0.9765 0.031 Uiso 1 1 calc R U . . .
C67 C 0.2618(3) -0.05601(19) 0.93200(18) 0.0310(9) Uani 1 1 d . . . . .
H19 H 0.2227 -0.0407 0.9600 0.037 Uiso 1 1 calc R U . . .
C68 C 0.2222(3) -0.04745(18) 0.88106(18) 0.0280(9) Uani 1 1 d . . . . .
C69 C 0.2844(3) -0.07083(17) 0.84028(16) 0.0228(8) Uani 1 1 d . . . . .
H21 H 0.2604 -0.0650 0.8055 0.027 Uiso 1 1 calc R U . . .
C70 C 0.3808(3) -0.10251(16) 0.84932(16) 0.0206(8) Uani 1 1 d . . . . .
C72 C 0.1172(3) -0.0149(2) 0.8702(2) 0.0413(11) Uani 1 1 d . . . . .
H23A H 0.1041 -0.0137 0.8329 0.062 Uiso 0.5 1 calc R U P . .
H23B H 0.1120 0.0260 0.8706 0.062 Uiso 0.5 1 calc R U P . .
H23C H 0.0687 -0.0363 0.9002 0.062 Uiso 0.5 1 calc R U P . .
H23D H 0.0858 -0.0023 0.9029 0.062 Uiso 0.5 1 calc R U P . .
H23E H 0.0778 -0.0420 0.8652 0.062 Uiso 0.5 1 calc R U P . .
H23F H 0.1212 0.0203 0.8356 0.062 Uiso 0.5 1 calc R U P . .
C71 C 0.4474(3) -0.12803(17) 0.80555(16) 0.0209(8) Uani 1 1 d . . . . .
H24A H 0.4527 -0.1722 0.8202 0.025 Uiso 1 1 calc R U . . .
H24B H 0.4172 -0.1134 0.7695 0.025 Uiso 1 1 calc R U . . .
C25 C 0.7745(3) 0.02366(16) 0.53208(15) 0.0196(8) Uani 1 1 d . . . . .
C26 C 0.8522(3) 0.00273(18) 0.49550(16) 0.0260(8) Uani 1 1 d . . . . .
H26 H 0.9144 0.0170 0.4877 0.031 Uiso 1 1 calc R U . . .
C27 C 0.8386(3) -0.03873(19) 0.47067(18) 0.0308(9) Uani 1 1 d . . . . .
H27 H 0.8923 -0.0524 0.4471 0.037 Uiso 1 1 calc R U . . .
C28 C 0.7466(3) -0.06042(18) 0.48005(17) 0.0289(9) Uani 1 1 d . . . . .
C29 C 0.6695(3) -0.04026(16) 0.51736(16) 0.0231(8) Uani 1 1 d . . . . .
H29 H 0.6076 -0.0548 0.5250 0.028 Uiso 1 1 calc R U . . .
C30 C 0.6816(3) 0.00053(16) 0.54349(15) 0.0193(7) Uani 1 1 d . . . . .
C31 C 0.5999(3) 0.02076(16) 0.58493(15) 0.0195(7) Uani 1 1 d . . . . .
H31A H 0.5720 0.0628 0.5662 0.023 Uiso 1 1 calc R U . . .
H31B H 0.5459 -0.0042 0.5949 0.023 Uiso 1 1 calc R U . . .
C32 C 0.7289(4) -0.1034(2) 0.4511(2) 0.0405(11) Uani 1 1 d . . . . .
H32A H 0.6611 -0.1130 0.4632 0.061 Uiso 0.5 1 calc R U P . .
H32B H 0.7759 -0.1402 0.4621 0.061 Uiso 0.5 1 calc R U P . .
H32C H 0.7387 -0.0843 0.4095 0.061 Uiso 0.5 1 calc R U P . .
H32D H 0.7894 -0.1120 0.4267 0.061 Uiso 0.5 1 calc R U P . .
H32E H 0.6745 -0.0848 0.4278 0.061 Uiso 0.5 1 calc R U P . .
H32F H 0.7118 -0.1407 0.4804 0.061 Uiso 0.5 1 calc R U P . .
C33 C 0.5533(3) 0.16022(15) 0.61060(16) 0.0196(8) Uani 1 1 d . . . . .
C34 C 0.4705(3) 0.17904(16) 0.57977(17) 0.0229(8) Uani 1 1 d . . . . .
H34 H 0.4764 0.1756 0.5429 0.028 Uiso 1 1 calc R U . . .
C35 C 0.3786(3) 0.20303(16) 0.60378(18) 0.0258(8) Uani 1 1 d . . . . .
H35 H 0.3237 0.2156 0.5826 0.031 Uiso 1 1 calc R U . . .
C36 C 0.3670(3) 0.20870(17) 0.65843(18) 0.0263(9) Uani 1 1 d . . . . .
C37 C 0.4511(3) 0.18888(16) 0.68940(17) 0.0231(8) Uani 1 1 d . . . . .
H37 H 0.4448 0.1923 0.7263 0.028 Uiso 1 1 calc R U . . .
C38 C 0.5435(3) 0.16425(15) 0.66658(16) 0.0198(8) Uani 1 1 d . . . . .
C39 C 0.2673(3) 0.2352(2) 0.6841(2) 0.0363(10) Uani 1 1 d . . . . .
H39A H 0.2736 0.2354 0.7221 0.054 Uiso 0.5 1 calc R U P . .
H39B H 0.2161 0.2108 0.6873 0.054 Uiso 0.5 1 calc R U P . .
H39C H 0.2488 0.2762 0.6593 0.054 Uiso 0.5 1 calc R U P . .
H39D H 0.2188 0.2462 0.6570 0.054 Uiso 0.5 1 calc R U P . .
H39E H 0.2763 0.2708 0.6918 0.054 Uiso 0.5 1 calc R U P . .
H39F H 0.2435 0.2054 0.7198 0.054 Uiso 0.5 1 calc R U P . .
C40 C 0.6340(3) 0.13844(16) 0.69970(16) 0.0205(8) Uani 1 1 d . . . . .
H40A H 0.6870 0.1641 0.6817 0.025 Uiso 1 1 calc R U . . .
H40B H 0.6150 0.1384 0.7395 0.025 Uiso 1 1 calc R U . . .
C41 C 0.9020(3) 0.11374(17) 0.64372(16) 0.0238(8) Uani 1 1 d . . . . .
C42 C 0.9321(3) 0.15961(18) 0.6576(2) 0.0344(10) Uani 1 1 d . . . . .
H42 H 0.8922 0.1975 0.6505 0.041 Uiso 1 1 calc R U . . .
C43 C 1.0204(3) 0.1492(2) 0.6819(2) 0.0433(12) Uani 1 1 d . . . . .
H43 H 1.0389 0.1802 0.6913 0.052 Uiso 1 1 calc R U . . .
C44 C 1.0822(3) 0.0935(2) 0.6927(2) 0.0409(12) Uani 1 1 d . . . . .
C45 C 1.0508(3) 0.04777(19) 0.68051(18) 0.0308(9) Uani 1 1 d . . . . .
H45 H 1.0905 0.0098 0.6885 0.037 Uiso 1 1 calc R U . . .
C46 C 0.9614(3) 0.05638(17) 0.65658(16) 0.0226(8) Uani 1 1 d . . . . .
C47 C 0.9250(3) 0.00639(17) 0.64423(17) 0.0234(8) Uani 1 1 d . . . . .
H47A H 0.9342 0.0142 0.6025 0.028 Uiso 1 1 calc R U . . .
H47B H 0.9650 -0.0324 0.6623 0.028 Uiso 1 1 calc R U . . .
C48 C 1.1822(4) 0.0843(2) 0.7165(3) 0.0558(16) Uani 1 1 d . . . . .
H48A H 1.1909 0.1210 0.7222 0.084 Uiso 0.5 1 calc R U P . .
H48B H 1.2368 0.0744 0.6892 0.084 Uiso 0.5 1 calc R U P . .
H48C H 1.1821 0.0514 0.7531 0.084 Uiso 0.5 1 calc R U P . .
H48D H 1.2156 0.0436 0.7208 0.084 Uiso 0.5 1 calc R U P . .
H48E H 1.1697 0.0902 0.7538 0.084 Uiso 0.5 1 calc R U P . .
H48F H 1.2245 0.1132 0.6899 0.084 Uiso 0.5 1 calc R U P . .
C9 C 0.8007(3) 0.25080(16) 0.33335(16) 0.0213(8) Uani 1 1 d . . . . .
C10 C 0.8916(3) 0.21394(16) 0.32487(17) 0.0237(8) Uani 1 1 d . . . . .
H50 H 0.9440 0.2098 0.3462 0.028 Uiso 1 1 calc R U . . .
C11 C 0.9039(3) 0.18359(18) 0.28487(18) 0.0280(9) Uani 1 1 d . . . . .
H51 H 0.9648 0.1592 0.2796 0.034 Uiso 1 1 calc R U . . .
C12 C 0.8271(3) 0.18891(17) 0.25244(18) 0.0275(9) Uani 1 1 d . . . . .
C13 C 0.7371(3) 0.22535(16) 0.26150(17) 0.0236(8) Uani 1 1 d . . . . .
H53 H 0.6846 0.2288 0.2405 0.028 Uiso 1 1 calc R U . . .
C14 C 0.7227(3) 0.25686(16) 0.30092(16) 0.0216(8) Uani 1 1 d . . . . .
C15 C 0.6281(3) 0.29903(16) 0.31048(17) 0.0225(8) Uani 1 1 d . . . . .
H55A H 0.5825 0.3032 0.2828 0.027 Uiso 1 1 calc R U . . .
H55B H 0.5940 0.2817 0.3495 0.027 Uiso 1 1 calc R U . . .
C16 C 0.8422(4) 0.1553(2) 0.2091(2) 0.0385(11) Uani 1 1 d . . . . .
H56A H 0.7824 0.1645 0.1902 0.058 Uiso 1 1 calc R U . . .
H56B H 0.8547 0.1122 0.2291 0.058 Uiso 1 1 calc R U . . .
H56C H 0.8989 0.1679 0.1805 0.058 Uiso 1 1 calc R U . . .
C17 C 0.8788(3) 0.39093(16) 0.40715(16) 0.0228(8) Uani 1 1 d . . . . .
C18 C 0.8969(3) 0.41425(18) 0.44838(18) 0.0290(9) Uani 1 1 d . . . . .
H58 H 0.8524 0.4098 0.4825 0.035 Uiso 1 1 calc R U . . .
C19 C 0.9802(3) 0.4440(2) 0.4392(2) 0.0367(10) Uani 1 1 d . . . . .
H59 H 0.9908 0.4588 0.4676 0.044 Uiso 1 1 calc R U . . .
C20 C 1.0481(3) 0.45226(19) 0.3888(2) 0.0358(10) Uani 1 1 d . . . . .
C21 C 1.0283(3) 0.43012(18) 0.34762(18) 0.0271(9) Uani 1 1 d . . . . .
H61 H 1.0716 0.4363 0.3129 0.033 Uiso 1 1 calc R U . . .
C22 C 0.9471(3) 0.39924(16) 0.35563(16) 0.0227(8) Uani 1 1 d . . . . .
C23 C 0.9265(3) 0.37441(17) 0.31118(16) 0.0219(8) Uani 1 1 d . . . . .
H63A H 0.9716 0.3890 0.2755 0.026 Uiso 1 1 calc R U . . .
H63B H 0.9403 0.3302 0.3256 0.026 Uiso 1 1 calc R U . . .
C24 C 1.1418(4) 0.4829(2) 0.3792(2) 0.0488(12) Uani 1 1 d . . . . .
H64A H 1.1792 0.4841 0.3420 0.073 Uiso 1 1 calc R U . . .
H64B H 1.1835 0.4603 0.4095 0.073 Uiso 1 1 calc R U . . .
H64C H 1.1217 0.5238 0.3800 0.073 Uiso 1 1 calc R U . . .
C1 C 0.5395(3) 0.35588(17) 0.43870(15) 0.0236(8) Uani 1 1 d . . . . .
C2 C 0.4553(3) 0.32518(19) 0.46337(18) 0.0320(9) Uani 1 1 d . . . . .
H66 H 0.4585 0.2850 0.4650 0.038 Uiso 1 1 calc R U . . .
C3 C 0.3663(3) 0.3545(2) 0.48551(19) 0.0395(11) Uani 1 1 d . . . . .
H67 H 0.3114 0.3331 0.5020 0.047 Uiso 1 1 calc R U . . .
C4 C 0.3574(3) 0.4145(2) 0.48363(18) 0.0370(11) Uani 1 1 d . . . . .
C5 C 0.4411(3) 0.4452(2) 0.45690(17) 0.0318(9) Uani 1 1 d . . . . .
H69 H 0.4366 0.4859 0.4539 0.038 Uiso 1 1 calc R U . . .
C6 C 0.5309(3) 0.41718(17) 0.43458(15) 0.0243(8) Uani 1 1 d . . . . .
C7 C 0.6195(3) 0.45120(17) 0.40532(16) 0.0253(8) Uani 1 1 d . . . . .
H71A H 0.5982 0.4946 0.3975 0.030 Uiso 1 1 calc R U . . .
H71B H 0.6715 0.4383 0.4312 0.030 Uiso 1 1 calc R U . . .
C8 C 0.2628(4) 0.4450(3) 0.5099(2) 0.0506(14) Uani 1 1 d . . . . .
H72A H 0.2712 0.4862 0.5044 0.076 Uiso 0.5 1 calc R U P . .
H72B H 0.2506 0.4230 0.5509 0.076 Uiso 0.5 1 calc R U P . .
H72C H 0.2064 0.4454 0.4912 0.076 Uiso 0.5 1 calc R U P . .
H72D H 0.2143 0.4168 0.5266 0.076 Uiso 0.5 1 calc R U P . .
H72E H 0.2349 0.4801 0.4801 0.076 Uiso 0.5 1 calc R U P . .
H72F H 0.2791 0.4577 0.5397 0.076 Uiso 0.5 1 calc R U P . .
C73 C 0.3079(3) 0.47492(16) 0.96613(15) 0.0197(8) Uani 1 1 d . . . . .
C74 C 0.3488(3) 0.49675(18) 1.00171(16) 0.0247(8) Uani 1 1 d . . . . .
H74 H 0.4156 0.4831 1.0091 0.030 Uiso 1 1 calc R U . . .
C75 C 0.2903(3) 0.53886(19) 1.02625(17) 0.0295(9) Uani 1 1 d . . . . .
H75 H 0.3189 0.5529 1.0497 0.035 Uiso 1 1 calc R U . . .
C76 C 0.1907(3) 0.56020(17) 1.01647(17) 0.0264(9) Uani 1 1 d . . . . .
C77 C 0.1519(3) 0.53939(17) 0.97974(16) 0.0232(8) Uani 1 1 d . . . . .
H77 H 0.0854 0.5538 0.9720 0.028 Uiso 1 1 calc R U . . .
C78 C 0.2084(3) 0.49785(16) 0.95415(15) 0.0188(7) Uani 1 1 d . . . . .
C79 C 0.1671(3) 0.47660(17) 0.91328(15) 0.0192(7) Uani 1 1 d . . . . .
H79A H 0.1552 0.4345 0.9324 0.023 Uiso 1 1 calc R U . . .
H79B H 0.1031 0.5013 0.9031 0.023 Uiso 1 1 calc R U . . .
C80 C 0.1262(3) 0.6040(2) 1.0447(2) 0.0368(10) Uani 1 1 d . . . . .
H80A H 0.0602 0.6142 1.0322 0.055 Uiso 1 1 calc R U . . .
H80B H 0.1571 0.6405 1.0336 0.055 Uiso 1 1 calc R U . . .
H80C H 0.1204 0.5853 1.0864 0.055 Uiso 1 1 calc R U . . .
C81 C 0.2309(3) 0.33831(15) 0.88649(16) 0.0188(7) Uani 1 1 d . . . . .
C82 C 0.1381(3) 0.32009(16) 0.91525(17) 0.0241(8) Uani 1 1 d . . . . .
H82 H 0.1149 0.3238 0.9518 0.029 Uiso 1 1 calc R U . . .
C83 C 0.0800(3) 0.29647(17) 0.88996(19) 0.0283(9) Uani 1 1 d . . . . .
H83 H 0.0183 0.2845 0.9100 0.034 Uiso 1 1 calc R U . . .
C84 C 0.1111(3) 0.29014(17) 0.83548(19) 0.0280(9) Uani 1 1 d . . . . .
C85 C 0.2037(3) 0.30919(16) 0.80679(17) 0.0232(8) Uani 1 1 d . . . . .
H85 H 0.2262 0.3056 0.7702 0.028 Uiso 1 1 calc R U . . .
C86 C 0.2633(3) 0.33331(15) 0.83095(16) 0.0200(8) Uani 1 1 d . . . . .
C87 C 0.3599(3) 0.35801(16) 0.79942(16) 0.0197(7) Uani 1 1 d . . . . .
H87A H 0.4167 0.3324 0.8188 0.024 Uiso 1 1 calc R U . . .
H87B H 0.3697 0.3573 0.7598 0.024 Uiso 1 1 calc R U . . .
C88 C 0.0476(3) 0.2639(2) 0.8084(2) 0.0391(11) Uani 1 1 d . . . . .
H88A H -0.0129 0.2535 0.8344 0.059 Uiso 1 1 calc R U . . .
H88B H 0.0854 0.2280 0.8015 0.059 Uiso 1 1 calc R U . . .
H88C H 0.0299 0.2936 0.7721 0.059 Uiso 1 1 calc R U . . .
C89 C 0.5721(3) 0.38598(16) 0.85892(15) 0.0192(7) Uani 1 1 d . . . . .
C90 C 0.6459(3) 0.33941(17) 0.84900(17) 0.0252(8) Uani 1 1 d . . . . .
H90 H 0.6289 0.3006 0.8573 0.030 Uiso 1 1 calc R U . . .
C91 C 0.7441(3) 0.35088(18) 0.82686(19) 0.0312(9) Uani 1 1 d . . . . .
H91 H 0.7923 0.3194 0.8206 0.037 Uiso 1 1 calc R U . . .
C92 C 0.7726(3) 0.40823(18) 0.81372(18) 0.0269(9) Uani 1 1 d . . . . .
C93 C 0.6984(3) 0.45376(17) 0.82341(16) 0.0215(8) Uani 1 1 d . . . . .
H93 H 0.7157 0.4925 0.8148 0.026 Uiso 1 1 calc R U . . .
C94 C 0.5991(3) 0.44396(16) 0.84548(15) 0.0185(7) Uani 1 1 d . . . . .
C95 C 0.5188(3) 0.49403(16) 0.85508(16) 0.0206(8) Uani 1 1 d . . . . .
H95A H 0.5032 0.4877 0.8965 0.025 Uiso 1 1 calc R U . . .
H95B H 0.5440 0.5330 0.8364 0.025 Uiso 1 1 calc R U . . .
C96 C 0.8803(3) 0.4204(2) 0.7908(2) 0.0378(11) Uani 1 1 d . . . . .
H96A H 0.8850 0.4624 0.7844 0.057 Uiso 1 1 calc R U . . .
H96B H 0.9000 0.4122 0.7547 0.057 Uiso 1 1 calc R U . . .
H96C H 0.9244 0.3945 0.8188 0.057 Uiso 1 1 calc R U . . .
N4 N 0.7033(2) -0.10707(14) 0.68445(13) 0.0214(7) Uani 1 1 d . . . . .
H4B H 0.6861 -0.0630 0.6698 0.026 Uiso 1 1 calc R U . . .
H4A H 0.7061 -0.1192 0.7260 0.026 Uiso 1 1 calc R U . . .
N2 N 0.5111(2) 0.01608(13) 0.75662(13) 0.0214(7) Uani 1 1 d . . . . .
H2A H 0.5699 0.0349 0.7344 0.026 Uiso 1 1 calc R U . . .
H2B H 0.5326 -0.0273 0.7738 0.026 Uiso 1 1 calc R U . . .
N3 N 0.8163(2) -0.02158(13) 0.78383(13) 0.0205(6) Uani 1 1 d . . . . .
H3A H 0.7563 -0.0395 0.8055 0.025 Uiso 1 1 calc R U . . .
H3B H 0.8108 -0.0100 0.7426 0.025 Uiso 1 1 calc R U . . .
N1 N 0.7663(3) 0.21682(15) 0.49727(14) 0.0293(8) Uani 1 1 d . . . . .
H1B H 0.7394 0.2371 0.4603 0.035 Uiso 1 1 calc R U . . .
H1A H 0.7350 0.1800 0.5171 0.035 Uiso 1 1 calc R U . . .
N5 N 0.4076(2) 0.28111(14) 1.00134(14) 0.0265(7) Uani 1 1 d . . . . .
H5A H 0.3661 0.3179 0.9806 0.032 Uiso 1 1 calc R U . . .
H5B H 0.3680 0.2611 1.0377 0.032 Uiso 1 1 calc R U . . .
N6 N 0.1951(2) 0.48126(13) 0.73998(13) 0.0200(6) Uani 1 1 d . . . . .
H6A H 0.2509 0.4618 0.7627 0.024 Uiso 1 1 calc R U . . .
H6B H 0.2003 0.5245 0.7230 0.024 Uiso 1 1 calc R U . . .
N7 N 0.4956(2) 0.51386(13) 0.71482(13) 0.0202(6) Uani 1 1 d . . . . .
H7A H 0.4387 0.5313 0.6926 0.024 Uiso 1 1 calc R U . . .
H7B H 0.4696 0.5033 0.7559 0.024 Uiso 1 1 calc R U . . .
N8 N 0.2560(2) 0.60391(13) 0.81284(13) 0.0207(6) Uani 1 1 d . . . . .
H8A H 0.2585 0.5599 0.8278 0.025 Uiso 1 1 calc R U . . .
H8B H 0.2797 0.6157 0.7714 0.025 Uiso 1 1 calc R U . . .
O13 O 0.60315(19) -0.22504(11) 0.86844(11) 0.0208(5) Uani 1 1 d . . . . .
O14 O 0.73813(18) -0.14663(10) 0.80083(10) 0.0188(5) Uani 1 1 d . . . . .
O15 O 0.70162(19) -0.18170(11) 0.91938(11) 0.0228(6) Uani 1 1 d . . . . .
O16 O 0.64388(19) -0.06528(11) 0.84981(10) 0.0200(5) Uani 1 1 d . . . . .
O17 O 0.50954(19) -0.14311(11) 0.91321(10) 0.0215(5) Uani 1 1 d . . . . .
O18 O 0.54587(18) -0.11034(11) 0.79431(10) 0.0185(5) Uani 1 1 d . . . . .
O7 O 0.78835(18) 0.06606(11) 0.55323(10) 0.0211(5) Uani 1 1 d . . . . .
O8 O 0.63789(18) 0.01589(11) 0.63687(10) 0.0184(5) Uani 1 1 d . . . . .
O9 O 0.64285(17) 0.13849(10) 0.58578(10) 0.0185(5) Uani 1 1 d . . . . .
O10 O 0.67127(18) 0.07770(10) 0.70007(10) 0.0189(5) Uani 1 1 d . . . . .
O11 O 0.81844(18) 0.12637(11) 0.61719(11) 0.0202(5) Uani 1 1 d . . . . .
O12 O 0.82025(18) 0.00289(11) 0.66632(10) 0.0197(5) Uani 1 1 d . . . . .
O3 O 0.78865(19) 0.27862(11) 0.37350(11) 0.0226(6) Uani 1 1 d . . . . .
O4 O 0.65170(18) 0.35777(10) 0.30346(10) 0.0197(5) Uani 1 1 d . . . . .
O5 O 0.79976(19) 0.36051(11) 0.41783(11) 0.0236(6) Uani 1 1 d . . . . .
O6 O 0.82420(18) 0.39246(11) 0.29893(10) 0.0199(5) Uani 1 1 d . . . . .
O1 O 0.62677(19) 0.32485(11) 0.42188(11) 0.0236(6) Uani 1 1 d . . . . .
O2 O 0.66022(18) 0.44016(11) 0.35195(10) 0.0204(5) Uani 1 1 d . . . . .
O19 O 0.36442(18) 0.43162(11) 0.94553(10) 0.0203(5) Uani 1 1 d . . . . .
O20 O 0.23723(17) 0.48144(10) 0.86116(10) 0.0172(5) Uani 1 1 d . . . . .
O21 O 0.28888(17) 0.35897(10) 0.91229(10) 0.0180(5) Uani 1 1 d . . . . .
O22 O 0.35629(17) 0.41934(10) 0.79849(10) 0.0168(5) Uani 1 1 d . . . . .
O23 O 0.47879(17) 0.37224(10) 0.88277(10) 0.0186(5) Uani 1 1 d . . . . .
O24 O 0.42899(17) 0.49532(10) 0.83194(10) 0.0174(5) Uani 1 1 d . . . . .
Cl1 Cl 1.10864(14) 0.26214(8) 0.52960(7) 0.0821(5) Uani 1 1 d . . . . .
Cl2 Cl 1.13851(13) 0.23144(7) 0.42395(7) 0.0660(4) Uani 1 1 d . . . . .
Cl3 Cl 0.57644(11) 0.14108(6) 0.41807(6) 0.0587(4) Uani 1 1 d . . . . .
Cl4 Cl 0.66553(10) 0.06580(6) 0.34580(5) 0.0463(3) Uani 1 1 d . . . . .
Cl5 Cl 0.41353(9) 0.36585(5) 0.63578(5) 0.0396(3) Uani 1 1 d . . . . .
Cl6 Cl 0.62588(12) 0.37131(10) 0.59000(12) 0.1062(8) Uani 1 1 d . . . . .
C5C C 0.7075(7) 0.2848(5) 0.7219(4) 0.051(3) Uani 0.5 1 d D . P . .
H5C3 H 0.7127 0.3247 0.7232 0.061 Uiso 0.5 1 calc R U P . .
H5C4 H 0.7160 0.2877 0.6812 0.061 Uiso 0.5 1 calc R U P . .
Cl9 Cl 0.5906(2) 0.26696(13) 0.75241(14) 0.0594(7) Uani 0.5 1 d D . P . .
Cl10 Cl 0.8060(2) 0.23215(12) 0.75581(11) 0.0525(6) Uani 0.5 1 d D . P . .
Ge3 Ge 0.62398(3) -0.14417(2) 0.85641(2) 0.01740(9) Uani 1 1 d . . . . .
C6C C 0.7612(8) 0.1473(5) 0.9044(4) 0.056(3) Uani 0.5 1 d D . P A 1
H6C1 H 0.7555 0.1433 0.9452 0.067 Uiso 0.5 1 calc R U P A 1
H6C2 H 0.7523 0.1905 0.8821 0.067 Uiso 0.5 1 calc R U P A 1
Cl11 Cl 0.6644(3) 0.11409(19) 0.89444(16) 0.0652(9) Uani 0.5 1 d D . P A 1
Cl12 Cl 0.8847(5) 0.1147(2) 0.8830(2) 0.0631(13) Uani 0.5 1 d D . P A 1
C6C' C 0.8034(11) 0.1736(7) 0.8337(10) 0.147(10) Uani 0.5 1 d D . P B 2
H6C3 H 0.8151 0.1738 0.7937 0.176 Uiso 0.5 1 calc R U P B 2
H6C4 H 0.8066 0.2143 0.8334 0.176 Uiso 0.5 1 calc R U P B 2
Cl1A Cl 0.6838(5) 0.1512(3) 0.8671(4) 0.152(3) Uani 0.5 1 d D . P B 2
Cl1B Cl 0.8933(10) 0.1216(5) 0.8736(6) 0.185(6) Uani 0.5 1 d D . P B 2
Cl13 Cl 0.41817(13) 0.16952(10) 0.86595(9) 0.0888(6) Uani 1 1 d . . . . .
Cl14 Cl 0.23734(10) 0.12505(6) 0.86220(6) 0.0497(3) Uani 1 1 d . . . . .
Cl15 Cl -0.19587(13) 0.23701(7) 0.97425(6) 0.0673(4) Uani 1 1 d . . . . .
Cl16 Cl -0.26122(12) 0.27286(6) 1.07694(7) 0.0639(4) Uani 1 1 d . . . . .
Cl17 Cl -0.10433(9) 0.56492(5) 0.84464(5) 0.0433(3) Uani 1 1 d . . . . .
Cl18 Cl -0.11274(11) 0.64060(6) 0.91654(6) 0.0564(3) Uani 1 1 d . . . . .
C4C C 0.9478(16) 0.3360(10) 0.6240(8) 0.20(2) Uani 0.430(5) 1 d D . P C 1
H4C3 H 0.9186 0.3588 0.5881 0.244 Uiso 0.430(5) 1 calc R U P C 1
H4C4 H 0.9755 0.2955 0.6227 0.244 Uiso 0.430(5) 1 calc R U P C 1
Cl7 Cl 0.8561(3) 0.3302(2) 0.6814(2) 0.0808(16) Uani 0.430(5) 1 d D . P C 1
Cl8 Cl 1.0438(9) 0.3719(6) 0.6287(7) 0.155(6) Uani 0.430(5) 1 d D . P C 1
C4C' C 0.9931(10) 0.3226(6) 0.6430(6) 0.072(4) Uani 0.570(5) 1 d D . P C 2
H4C5 H 1.0394 0.2950 0.6258 0.086 Uiso 0.570(5) 1 calc R U P C 2
H4C6 H 0.9730 0.2998 0.6835 0.086 Uiso 0.570(5) 1 calc R U P C 2
Cl7' Cl 0.8880(3) 0.34908(17) 0.60672(16) 0.0837(13) Uani 0.570(5) 1 d D . P C 2
Cl8' Cl 1.0539(4) 0.3824(2) 0.6392(3) 0.0728(13) Uani 0.570(5) 1 d D . P C 2
Ge2 Ge 0.72997(3) 0.06974(2) 0.62749(2) 0.01623(9) Uani 1 1 d . . . . .
Ge1 Ge 0.72452(3) 0.36023(2) 0.36003(2) 0.01821(9) Uani 1 1 d . . . . .
Ge4 Ge 0.35869(3) 0.42794(2) 0.87129(2) 0.01487(9) Uani 1 1 d . . . . .

loop_
_atom_site_aniso_label
_atom_site_aniso_U_11
_atom_site_aniso_U_22
_atom_site_aniso_U_33
_atom_site_aniso_U_23
_atom_site_aniso_U_13
_atom_site_aniso_U_12
C49 0.0218(19) 0.0140(17) 0.0199(19) -0.0004(14) -0.0039(15) -0.0012(14)
C1C 0.082(4) 0.042(3) 0.051(3) -0.012(3) -0.018(3) 0.003(3)
C7N 0.028(2) 0.025(2) 0.026(2) -0.0068(16) -0.0059(17) -0.0046(16)
C50 0.0206(19) 0.0205(19) 0.026(2) -0.0029(16) -0.0015(16) -0.0049(15)
C2C 0.037(2) 0.031(2) 0.031(2) -0.0022(18) -0.0123(19) -0.0100(19)
C8N 0.027(2) 0.0208(19) 0.028(2) -0.0068(16) -0.0007(17) 0.0018(16)
C51 0.028(2) 0.0201(19) 0.035(2) -0.0090(17) -0.0065(17) -0.0055(16)
C3C 0.039(2) 0.028(2) 0.030(2) -0.0116(18) -0.0054(19) -0.0012(18)
C3N 0.0190(19) 0.024(2) 0.025(2) -0.0015(16) -0.0006(16) -0.0033(15)
C52 0.029(2) 0.0177(19) 0.028(2) -0.0063(16) -0.0001(17) -0.0029(16)
C4N 0.034(2) 0.022(2) 0.022(2) -0.0065(16) 0.0041(17) -0.0016(17)
C53 0.0196(19) 0.0161(18) 0.030(2) -0.0021(16) -0.0026(16) 0.0008(15)
C5N 0.023(2) 0.025(2) 0.029(2) -0.0042(17) -0.0068(16) -0.0040(16)
C54 0.0199(18) 0.0144(17) 0.024(2) 0.0003(15) -0.0068(15) 0.0005(14)
C6N 0.032(2) 0.024(2) 0.023(2) -0.0063(16) -0.0054(17) -0.0052(17)
C55 0.0178(18) 0.0205(19) 0.027(2) -0.0037(16) -0.0028(15) -0.0034(15)
C7C 0.045(3) 0.036(2) 0.036(3) -0.015(2) 0.003(2) -0.003(2)
C1N 0.047(3) 0.022(2) 0.026(2) 0.0003(17) -0.0054(19) -0.0019(18)
C56 0.043(3) 0.034(2) 0.045(3) -0.022(2) 0.009(2) -0.012(2)
C8C 0.063(3) 0.040(3) 0.043(3) -0.007(2) 0.001(3) -0.013(2)
C2N 0.039(3) 0.053(3) 0.029(2) 0.012(2) 0.006(2) 0.007(2)
C57 0.028(2) 0.027(2) 0.0145(18) 0.0012(15) -0.0038(15) -0.0118(16)
C9C 0.028(2) 0.028(2) 0.029(2) -0.0045(17) 0.0029(17) -0.0016(17)
C9N 0.048(3) 0.045(3) 0.025(2) 0.0057(19) -0.013(2) -0.026(2)
C58 0.030(2) 0.031(2) 0.028(2) 0.0019(18) -0.0099(18) -0.0082(18)
C10N 0.044(3) 0.024(2) 0.021(2) 0.0003(16) -0.0030(18) -0.0078(18)
C59 0.030(2) 0.049(3) 0.028(2) 0.001(2) -0.0117(18) -0.012(2)
C11N 0.0167(18) 0.028(2) 0.025(2) -0.0022(16) -0.0033(15) -0.0051(15)
C60 0.038(2) 0.051(3) 0.020(2) -0.0045(19) -0.0024(18) -0.025(2)
C12N 0.029(2) 0.0217(19) 0.025(2) -0.0044(16) -0.0051(16) -0.0024(16)
C61 0.041(2) 0.035(2) 0.020(2) -0.0055(17) -0.0019(18) -0.0167(19)
C13N 0.026(2) 0.024(2) 0.023(2) -0.0067(16) 0.0012(16) -0.0035(16)
C62 0.031(2) 0.029(2) 0.0147(18) -0.0033(16) -0.0014(16) -0.0123(17)
C14N 0.024(2) 0.0201(19) 0.028(2) -0.0036(16) -0.0018(16) -0.0058(15)
C64 0.048(3) 0.067(3) 0.031(2) -0.011(2) -0.006(2) -0.035(3)
C15N 0.0212(19) 0.026(2) 0.025(2) -0.0057(16) 0.0000(16) -0.0008(16)
C63 0.032(2) 0.0226(19) 0.0189(19) -0.0068(15) -0.0024(16) -0.0083(16)
C16N 0.028(2) 0.0208(19) 0.028(2) -0.0064(16) -0.0054(17) -0.0037(16)
C65 0.0249(19) 0.0153(17) 0.0184(18) -0.0008(14) -0.0018(15) -0.0064(15)
C66 0.032(2) 0.026(2) 0.0182(19) -0.0058(16) -0.0017(16) -0.0063(17)
C67 0.030(2) 0.034(2) 0.027(2) -0.0129(18) 0.0072(18) -0.0052(18)
C68 0.023(2) 0.027(2) 0.028(2) -0.0046(17) 0.0045(17) -0.0059(16)
C69 0.0228(19) 0.0240(19) 0.0188(19) -0.0013(15) -0.0008(15) -0.0100(16)
C70 0.0208(19) 0.0187(18) 0.0203(19) -0.0025(15) 0.0014(15) -0.0096(15)
C72 0.026(2) 0.054(3) 0.034(3) -0.009(2) 0.0007(19) 0.002(2)
C71 0.0216(19) 0.0225(19) 0.0188(19) -0.0053(15) -0.0036(15) -0.0060(15)
C25 0.0199(18) 0.0203(18) 0.0156(18) -0.0020(15) -0.0044(14) -0.0010(15)
C26 0.0177(19) 0.034(2) 0.022(2) -0.0049(17) -0.0008(15) -0.0038(16)
C27 0.027(2) 0.036(2) 0.025(2) -0.0106(18) 0.0017(17) 0.0034(18)
C28 0.034(2) 0.028(2) 0.024(2) -0.0077(17) -0.0057(17) -0.0025(17)
C29 0.0233(19) 0.0222(19) 0.0216(19) -0.0020(15) -0.0053(15) -0.0056(15)
C30 0.0179(18) 0.0197(18) 0.0161(18) -0.0009(14) -0.0047(14) -0.0001(14)
C31 0.0158(17) 0.0208(18) 0.0210(19) -0.0038(15) -0.0029(14) -0.0054(14)
C32 0.050(3) 0.036(2) 0.040(3) -0.021(2) -0.004(2) -0.003(2)
C33 0.0184(18) 0.0129(17) 0.0225(19) 0.0004(14) -0.0017(15) -0.0035(14)
C34 0.0235(19) 0.0166(18) 0.026(2) -0.0019(15) -0.0070(16) -0.0023(15)
C35 0.0192(19) 0.0190(19) 0.036(2) -0.0037(17) -0.0090(17) -0.0006(15)
C36 0.0205(19) 0.0168(18) 0.040(2) -0.0089(17) -0.0005(17) -0.0020(15)
C37 0.026(2) 0.0145(18) 0.027(2) -0.0055(15) -0.0027(16) -0.0034(15)
C38 0.0211(19) 0.0116(17) 0.0237(19) -0.0001(14) -0.0048(15) -0.0046(14)
C39 0.025(2) 0.031(2) 0.054(3) -0.019(2) -0.001(2) -0.0009(18)
C40 0.0244(19) 0.0180(18) 0.0203(19) -0.0063(15) -0.0061(15) -0.0025(15)
C41 0.0171(18) 0.025(2) 0.023(2) 0.0020(16) -0.0026(15) -0.0089(15)
C42 0.031(2) 0.022(2) 0.046(3) 0.0026(18) -0.015(2) -0.0083(17)
C43 0.040(3) 0.030(2) 0.056(3) 0.006(2) -0.025(2) -0.017(2)
C44 0.024(2) 0.042(3) 0.044(3) 0.012(2) -0.015(2) -0.015(2)
C45 0.0156(19) 0.031(2) 0.033(2) 0.0067(18) -0.0038(17) -0.0062(16)
C46 0.0151(18) 0.025(2) 0.0196(19) 0.0021(15) -0.0003(15) -0.0041(15)
C47 0.0140(17) 0.0245(19) 0.024(2) -0.0021(16) -0.0021(15) 0.0034(15)
C48 0.033(3) 0.051(3) 0.068(4) 0.019(3) -0.031(3) -0.020(2)
C9 0.0245(19) 0.0136(17) 0.0212(19) -0.0018(15) -0.0003(15) -0.0022(14)
C10 0.0227(19) 0.0215(19) 0.024(2) -0.0034(16) -0.0079(16) -0.0004(15)
C11 0.024(2) 0.023(2) 0.035(2) -0.0100(17) -0.0022(17) -0.0003(16)
C12 0.034(2) 0.0181(19) 0.031(2) -0.0079(16) -0.0072(18) -0.0023(16)
C13 0.024(2) 0.0191(19) 0.028(2) -0.0046(16) -0.0075(16) -0.0049(15)
C14 0.0228(19) 0.0136(17) 0.0231(19) 0.0011(15) -0.0016(15) -0.0054(14)
C15 0.0188(18) 0.0213(19) 0.024(2) -0.0025(15) -0.0035(15) -0.0042(15)
C16 0.045(3) 0.033(2) 0.045(3) -0.022(2) -0.016(2) 0.006(2)
C17 0.027(2) 0.0167(18) 0.0200(19) -0.0018(15) -0.0086(16) 0.0048(15)
C18 0.031(2) 0.026(2) 0.029(2) -0.0102(17) -0.0053(17) 0.0013(17)
C19 0.044(3) 0.033(2) 0.037(3) -0.013(2) -0.016(2) -0.001(2)
C20 0.032(2) 0.030(2) 0.045(3) -0.007(2) -0.018(2) -0.0011(18)
C21 0.0202(19) 0.028(2) 0.027(2) -0.0036(17) -0.0060(16) 0.0026(16)
C22 0.0221(19) 0.0192(18) 0.0217(19) -0.0011(15) -0.0081(15) 0.0033(15)
C23 0.0179(18) 0.0212(19) 0.0221(19) -0.0039(15) -0.0029(15) 0.0018(15)
C24 0.039(3) 0.057(3) 0.054(3) -0.014(3) -0.017(2) -0.015(2)
C1 0.026(2) 0.027(2) 0.0123(18) -0.0014(15) -0.0012(15) -0.0007(16)
C2 0.031(2) 0.031(2) 0.027(2) -0.0017(18) -0.0016(18) -0.0067(18)
C3 0.027(2) 0.050(3) 0.028(2) 0.001(2) 0.0021(18) -0.007(2)
C4 0.033(2) 0.042(3) 0.022(2) -0.0012(19) -0.0016(18) 0.008(2)
C5 0.036(2) 0.033(2) 0.018(2) -0.0044(17) -0.0010(17) 0.0061(18)
C6 0.028(2) 0.026(2) 0.0126(18) -0.0016(15) -0.0027(15) 0.0004(16)
C7 0.030(2) 0.0189(19) 0.022(2) -0.0060(16) -0.0009(16) 0.0032(16)
C8 0.034(3) 0.066(3) 0.033(3) -0.008(2) 0.007(2) 0.012(2)
C73 0.0192(18) 0.0210(18) 0.0145(18) -0.0013(14) 0.0029(14) -0.0058(15)
C74 0.0218(19) 0.036(2) 0.0169(19) -0.0070(16) -0.0016(15) -0.0083(16)
C75 0.033(2) 0.035(2) 0.024(2) -0.0107(18) -0.0013(17) -0.0140(18)
C76 0.034(2) 0.023(2) 0.021(2) -0.0070(16) 0.0005(17) -0.0059(17)
C77 0.0194(18) 0.0245(19) 0.0203(19) -0.0035(15) 0.0013(15) -0.0014(15)
C78 0.0179(18) 0.0222(18) 0.0136(17) -0.0022(14) 0.0011(14) -0.0064(14)
C79 0.0118(17) 0.0238(19) 0.0180(18) -0.0051(15) 0.0024(14) -0.0004(14)
C80 0.044(3) 0.033(2) 0.035(2) -0.017(2) 0.000(2) -0.004(2)
C81 0.0155(17) 0.0133(17) 0.0227(19) 0.0011(14) -0.0054(14) -0.0013(14)
C82 0.0191(19) 0.0204(19) 0.026(2) -0.0012(16) 0.0005(16) -0.0023(15)
C83 0.0166(19) 0.023(2) 0.040(2) -0.0018(17) -0.0014(17) -0.0078(15)
C84 0.025(2) 0.0158(18) 0.044(3) -0.0086(17) -0.0115(18) -0.0023(15)
C85 0.026(2) 0.0154(18) 0.028(2) -0.0048(15) -0.0069(16) -0.0024(15)
C86 0.0188(18) 0.0116(17) 0.027(2) -0.0025(15) -0.0039(15) -0.0017(14)
C87 0.0202(18) 0.0179(18) 0.0209(19) -0.0075(15) -0.0012(15) -0.0015(14)
C88 0.030(2) 0.033(2) 0.060(3) -0.016(2) -0.012(2) -0.0079(19)
C89 0.0146(17) 0.0233(19) 0.0164(18) -0.0017(15) -0.0030(14) -0.0036(14)
C90 0.0209(19) 0.0194(19) 0.030(2) -0.0028(16) -0.0002(16) -0.0031(15)
C91 0.0178(19) 0.027(2) 0.043(3) -0.0094(19) 0.0008(18) 0.0026(16)
C92 0.0144(18) 0.031(2) 0.030(2) -0.0038(17) -0.0025(16) -0.0041(16)
C93 0.0201(19) 0.0218(19) 0.0216(19) -0.0031(15) -0.0048(15) -0.0063(15)
C94 0.0168(17) 0.0234(19) 0.0142(17) -0.0038(14) -0.0038(14) -0.0036(14)
C95 0.0200(18) 0.0198(18) 0.0237(19) -0.0066(15) -0.0039(15) -0.0067(15)
C96 0.018(2) 0.035(2) 0.052(3) -0.006(2) -0.0013(19) -0.0038(18)
N4 0.0241(16) 0.0186(15) 0.0196(16) -0.0050(13) -0.0033(13) -0.0005(13)
N2 0.0199(16) 0.0178(15) 0.0211(16) -0.0016(13) 0.0010(13) -0.0023(12)
N3 0.0206(16) 0.0217(16) 0.0174(15) -0.0021(13) -0.0033(12) -0.0061(13)
N1 0.0344(19) 0.0253(17) 0.0196(17) 0.0017(14) -0.0009(14) -0.0037(14)
N5 0.0304(18) 0.0246(17) 0.0182(16) 0.0030(13) -0.0046(14) -0.0074(14)
N6 0.0172(15) 0.0179(15) 0.0226(16) -0.0023(13) -0.0044(13) -0.0037(12)
N7 0.0176(15) 0.0216(16) 0.0194(16) -0.0049(13) -0.0003(12) -0.0031(12)
N8 0.0231(16) 0.0178(15) 0.0179(16) -0.0032(12) -0.0008(13) -0.0020(12)
O13 0.0244(13) 0.0156(12) 0.0207(13) -0.0036(10) -0.0003(11) -0.0059(10)
O14 0.0178(12) 0.0166(12) 0.0189(13) -0.0022(10) -0.0022(10) -0.0023(10)
O15 0.0270(14) 0.0208(13) 0.0184(13) 0.0004(10) -0.0063(11) -0.0081(11)
O16 0.0267(14) 0.0173(12) 0.0154(12) -0.0029(10) -0.0030(10) -0.0064(10)
O17 0.0239(14) 0.0218(13) 0.0164(13) -0.0024(10) -0.0020(10) -0.0058(11)
O18 0.0189(12) 0.0196(13) 0.0152(12) -0.0030(10) -0.0023(10) -0.0039(10)
O7 0.0204(13) 0.0239(13) 0.0161(13) -0.0025(10) 0.0009(10) -0.0071(10)
O8 0.0180(12) 0.0194(12) 0.0158(12) -0.0024(10) -0.0011(10) -0.0057(10)
O9 0.0157(12) 0.0172(12) 0.0181(13) 0.0001(10) -0.0040(10) -0.0016(10)
O10 0.0201(13) 0.0164(12) 0.0175(13) -0.0026(10) -0.0015(10) -0.0024(10)
O11 0.0170(12) 0.0186(13) 0.0208(13) 0.0012(10) -0.0066(10) -0.0039(10)
O12 0.0167(12) 0.0178(12) 0.0193(13) -0.0001(10) -0.0021(10) -0.0016(10)
O3 0.0268(14) 0.0172(13) 0.0199(13) -0.0037(10) -0.0036(11) 0.0019(10)
O4 0.0211(13) 0.0153(12) 0.0194(13) -0.0018(10) -0.0029(10) -0.0019(10)
O5 0.0282(14) 0.0210(13) 0.0182(13) -0.0025(11) -0.0033(11) -0.0030(11)
O6 0.0187(13) 0.0194(13) 0.0169(13) -0.0016(10) -0.0013(10) -0.0015(10)
O1 0.0262(14) 0.0188(13) 0.0185(13) -0.0004(10) 0.0004(11) -0.0001(11)
O2 0.0239(13) 0.0159(12) 0.0168(13) -0.0023(10) 0.0001(10) -0.0004(10)
O19 0.0165(12) 0.0268(14) 0.0156(12) -0.0054(11) -0.0029(10) -0.0002(10)
O20 0.0142(12) 0.0186(12) 0.0162(12) -0.0039(10) -0.0014(10) -0.0008(10)
O21 0.0159(12) 0.0171(12) 0.0164(12) 0.0010(10) -0.0015(10) -0.0045(10)
O22 0.0175(12) 0.0148(12) 0.0163(12) -0.0026(10) -0.0024(10) -0.0031(10)
O23 0.0129(12) 0.0170(12) 0.0210(13) -0.0009(10) -0.0002(10) -0.0030(10)
O24 0.0136(12) 0.0166(12) 0.0201(13) -0.0028(10) -0.0029(10) -0.0029(9)
Cl1 0.0966(13) 0.0891(12) 0.0466(8) -0.0227(8) -0.0175(8) 0.0293(10)
Cl2 0.0868(11) 0.0517(8) 0.0599(9) -0.0251(7) -0.0015(8) -0.0046(7)
Cl3 0.0580(8) 0.0461(7) 0.0611(9) -0.0136(6) 0.0086(7) -0.0045(6)
Cl4 0.0599(8) 0.0466(7) 0.0394(6) -0.0117(5) -0.0195(6) -0.0162(6)
Cl5 0.0479(7) 0.0353(6) 0.0377(6) -0.0199(5) 0.0030(5) -0.0033(5)
Cl6 0.0504(9) 0.1266(16) 0.195(2) -0.1267(18) 0.0126(11) -0.0223(10)
C5C 0.052(6) 0.059(7) 0.035(5) -0.012(5) -0.003(5) -0.002(5)
Cl9 0.0426(14) 0.0677(18) 0.087(2) -0.0498(16) -0.0128(14) -0.0007(12)
Cl10 0.0545(15) 0.0574(16) 0.0422(14) -0.0198(12) -0.0071(11) 0.0082(12)
Ge3 0.02021(19) 0.01445(18) 0.01516(19) -0.00055(14) -0.00305(15) -0.00443(15)
C6C 0.083(8) 0.064(7) 0.026(5) -0.011(5) -0.007(5) -0.028(6)
Cl11 0.070(2) 0.083(3) 0.0575(19) -0.0417(18) -0.0027(16) -0.0151(19)
Cl12 0.076(3) 0.040(2) 0.088(3) -0.0224(18) -0.068(2) 0.0116(19)
C6C' 0.119(15) 0.072(11) 0.28(3) -0.076(16) -0.059(18) -0.026(11)
Cl1A 0.091(4) 0.168(6) 0.261(9) -0.162(7) -0.023(5) 0.007(4)
Cl1B 0.161(9) 0.127(8) 0.316(15) -0.088(8) -0.124(9) -0.020(6)
Cl13 0.0581(9) 0.1297(16) 0.1134(15) -0.0894(13) 0.0195(9) -0.0280(10)
Cl14 0.0458(7) 0.0517(7) 0.0586(8) -0.0284(6) 0.0002(6) -0.0097(6)
Cl15 0.0857(11) 0.0706(9) 0.0430(8) -0.0098(7) 0.0042(7) -0.0336(8)
Cl16 0.0811(10) 0.0493(8) 0.0666(9) -0.0253(7) -0.0131(8) -0.0061(7)
Cl17 0.0359(6) 0.0440(6) 0.0411(6) -0.0125(5) 0.0045(5) 0.0036(5)
Cl18 0.0688(9) 0.0405(7) 0.0640(9) -0.0148(6) -0.0271(7) -0.0039(6)
C4C 0.51(7) 0.054(14) 0.09(2) -0.013(12) -0.17(3) -0.03(3)
Cl7 0.067(3) 0.100(3) 0.091(3) -0.046(3) -0.002(2) -0.027(2)
Cl8 0.088(6) 0.137(8) 0.254(13) -0.097(7) 0.051(6) -0.053(5)
C4C' 0.107(10) 0.056(8) 0.051(8) -0.012(6) -0.003(7) -0.026(7)
Cl7' 0.089(2) 0.097(2) 0.064(2) 0.0054(18) -0.0395(17) -0.0427(18)
Cl8' 0.0423(18) 0.0452(18) 0.128(3) -0.022(2) -0.0128(19) -0.0102(15)
Ge2 0.01434(18) 0.01600(19) 0.01480(19) -0.00027(14) -0.00177(14) -0.00316(14)
Ge1 0.0208(2) 0.01433(18) 0.01465(19) -0.00042(14) -0.00112(15) -0.00055(15)
Ge4 0.01244(18) 0.01543(18) 0.01370(18) -0.00127(14) -0.00126(14) -0.00200(14)

loop_
_atom_type_symbol
_atom_type_description
_atom_type_scat_dispersion_real
_atom_type_scat_dispersion_imag
_atom_type_scat_source
C C 0.0033 0.0016 'International Tables Vol C Tables 4.2.6.8 and 6.1.1.4'
N N 0.0061 0.0033 'International Tables Vol C Tables 4.2.6.8 and 6.1.1.4'
O O 0.0106 0.0060 'International Tables Vol C Tables 4.2.6.8 and 6.1.1.4'
Cl Cl 0.1484 0.1585 'International Tables Vol C Tables 4.2.6.8 and 6.1.1.4'
Ge Ge 0.1547 1.8001 'International Tables Vol C Tables 4.2.6.8 and 6.1.1.4'
H H 0.0000 0.0000 'International Tables Vol C Tables 4.2.6.8 and 6.1.1.4'

loop_
_geom_angle_atom_site_label_1
_geom_angle_atom_site_label_2
_geom_angle_atom_site_label_3
_geom_angle
O13 C49 C50 119.3(3)
O13 C49 C54 121.6(3)
C50 C49 C54 119.1(3)
Cl1 C1C Cl2 112.4(3)
Cl1 C1C H1C1 109.1
Cl2 C1C H1C1 109.1
Cl1 C1C H1C2 109.1
Cl2 C1C H1C2 109.1
H1C1 C1C H1C2 107.9
N4 C7N H1N1 109.5
N4 C7N H1N2 109.5
H1N1 C7N H1N2 109.5
N4 C7N H1N3 109.5
H1N1 C7N H1N3 109.5
H1N2 C7N H1N3 109.5
C51 C50 C49 120.2(4)
C51 C50 H2 119.9
C49 C50 H2 119.9
Cl3 C2C Cl4 111.6(2)
Cl3 C2C H2C1 109.3
Cl4 C2C H2C1 109.3
Cl3 C2C H2C2 109.3
Cl4 C2C H2C2 109.3
H2C1 C2C H2C2 108.0
N4 C8N H2N1 109.5
N4 C8N H2N2 109.5
H2N1 C8N H2N2 109.5
N4 C8N H2N3 109.5
H2N1 C8N H2N3 109.5
H2N2 C8N H2N3 109.5
C50 C51 C52 121.6(4)
C50 C51 H3 119.2
C52 C51 H3 119.2
Cl6 C3C Cl5 112.3(2)
Cl6 C3C H3C1 109.1
Cl5 C3C H3C1 109.1
Cl6 C3C H3C2 109.1
Cl5 C3C H3C2 109.1
H3C1 C3C H3C2 107.9
N2 C3N H3N1 109.5
N2 C3N H3N2 109.5
H3N1 C3N H3N2 109.5
N2 C3N H3N3 109.5
H3N1 C3N H3N3 109.5
H3N2 C3N H3N3 109.5
C53 C52 C51 117.3(4)
C53 C52 C56 122.2(4)
C51 C52 C56 120.5(4)
N2 C4N H4N1 109.5
N2 C4N H4N2 109.5
H4N1 C4N H4N2 109.5
N2 C4N H4N3 109.5
H4N1 C4N H4N3 109.5
H4N2 C4N H4N3 109.5
C54 C53 C52 122.5(4)
C54 C53 H5 118.8
C52 C53 H5 118.8
N3 C5N H5N1 109.5
N3 C5N H5N2 109.5
H5N1 C5N H5N2 109.5
N3 C5N H5N3 109.5
H5N1 C5N H5N3 109.5
H5N2 C5N H5N3 109.5
C53 C54 C49 119.3(3)
C53 C54 C55 123.8(3)
C49 C54 C55 116.9(3)
N3 C6N H6N1 109.5
N3 C6N H6N2 109.5
H6N1 C6N H6N2 109.5
N3 C6N H6N3 109.5
H6N1 C6N H6N3 109.5
H6N2 C6N H6N3 109.5
O14 C55 C54 111.2(3)
O14 C55 H7A1 109.4
C54 C55 H7A1 109.4
O14 C55 H7A2 109.4
C54 C55 H7A2 109.4
H7A1 C55 H7A2 108.0
Cl13 C7C Cl14 110.0(2)
Cl13 C7C H7C1 109.7
Cl14 C7C H7C1 109.7
Cl13 C7C H7C2 109.7
Cl14 C7C H7C2 109.7
H7C1 C7C H7C2 108.2
N1 C1N H7N1 109.5
N1 C1N H7N2 109.5
H7N1 C1N H7N2 109.5
N1 C1N H7N3 109.5
H7N1 C1N H7N3 109.5
H7N2 C1N H7N3 109.5
C52 C56 H8PP 109.5
C52 C56 H8PO 109.5
H8PP C56 H8PO 109.5
C52 C56 H8IU 109.5
H8PP C56 H8IU 109.5
H8PO C56 H8IU 109.5
C52 C56 H8D 109.5
H8PP C56 H8D 141.1
H8PO C56 H8D 56.3
H8IU C56 H8D 56.3
C52 C56 H8E 109.5
H8PP C56 H8E 56.3
H8PO C56 H8E 141.1
H8IU C56 H8E 56.3
H8D C56 H8E 109.5
C52 C56 H8F 109.5
H8PP C56 H8F 56.3
H8PO C56 H8F 56.3
H8IU C56 H8F 141.1
H8D C56 H8F 109.5
H8E C56 H8F 109.5
Cl15 C8C Cl16 112.0(3)
Cl15 C8C H8C1 109.2
Cl16 C8C H8C1 109.2
Cl15 C8C H8C2 109.2
Cl16 C8C H8C2 109.2
H8C1 C8C H8C2 107.9
N1 C2N H8N1 109.5
N1 C2N H8N2 109.5
H8N1 C2N H8N2 109.5
N1 C2N H8N3 109.5
H8N1 C2N H8N3 109.5
H8N2 C2N H8N3 109.5
O15 C57 C58 118.8(4)
O15 C57 C62 122.4(3)
C58 C57 C62 118.9(4)
Cl17 C9C Cl18 111.4(2)
Cl17 C9C H9C1 109.3
Cl18 C9C H9C1 109.3
Cl17 C9C H9C2 109.3
Cl18 C9C H9C2 109.3
H9C1 C9C H9C2 108.0
N5 C9N H9N1 109.5
N5 C9N H9N2 109.5
H9N1 C9N H9N2 109.5
N5 C9N H9N3 109.5
H9N1 C9N H9N3 109.5
H9N2 C9N H9N3 109.5
C59 C58 C57 120.7(4)
C59 C58 H10 119.7
C57 C58 H10 119.7
N5 C10N H10A 109.5
N5 C10N H10B 109.5
H10A C10N H10B 109.5
N5 C10N H10C 109.5
H10A C10N H10C 109.5
H10B C10N H10C 109.5
C58 C59 C60 121.5(4)
C58 C59 H11 119.3
C60 C59 H11 119.3
N6 C11N H11A 109.5
N6 C11N H11B 109.5
H11A C11N H11B 109.5
N6 C11N H11C 109.5
H11A C11N H11C 109.5
H11B C11N H11C 109.5
C59 C60 C61 117.1(4)
C59 C60 C64 121.4(4)
C61 C60 C64 121.4(4)
N6 C12N H12A 109.5
N6 C12N H12B 109.5
H12A C12N H12B 109.5
N6 C12N H12C 109.5
H12A C12N H12C 109.5
H12B C12N H12C 109.5
C62 C61 C60 122.5(4)
C62 C61 H13 118.8
C60 C61 H13 118.8
N7 C13N H13A 109.5
N7 C13N H13B 109.5
H13A C13N H13B 109.5
N7 C13N H13C 109.5
H13A C13N H13C 109.5
H13B C13N H13C 109.5
C61 C62 C57 119.4(4)
C61 C62 C63 122.7(4)
C57 C62 C63 118.0(3)
N7 C14N H14A 109.5
N7 C14N H14B 109.5
H14A C14N H14B 109.5
N7 C14N H14C 109.5
H14A C14N H14C 109.5
H14B C14N H14C 109.5
C60 C64 H15= 109.5
C60 C64 H15' 109.5
H15= C64 H15' 109.5
C60 C64 H15Y 109.5
H15= C64 H15Y 109.5
H15' C64 H15Y 109.5
N8 C15N H15A 109.5
N8 C15N H15B 109.5
H15A C15N H15B 109.5
N8 C15N H15C 109.5
H15A C15N H15C 109.5
H15B C15N H15C 109.5
O16 C63 C62 111.1(3)
O16 C63 H1JS 109.4
C62 C63 H1JS 109.4
O16 C63 H1GF 109.4
C62 C63 H1GF 109.4
H1JS C63 H1GF 108.0
N8 C16N H16A 109.5
N8 C16N H16B 109.5
H16A C16N H16B 109.5
N8 C16N H16C 109.5
H16A C16N H16C 109.5
H16B C16N H16C 109.5
O17 C65 C66 119.9(3)
O17 C65 C70 121.7(3)
C66 C65 C70 118.4(3)
C67 C66 C65 120.7(4)
C67 C66 H18 119.7
C65 C66 H18 119.7
C66 C67 C68 121.9(4)
C66 C67 H19 119.0
C68 C67 H19 119.0
C67 C68 C69 116.7(4)
C67 C68 C72 122.1(4)
C69 C68 C72 121.2(4)
C70 C69 C68 122.9(4)
C70 C69 H21 118.5
C68 C69 H21 118.5
C69 C70 C65 119.3(3)
C69 C70 C71 122.9(3)
C65 C70 C71 117.8(3)
C68 C72 H23A 109.5
C68 C72 H23B 109.5
H23A C72 H23B 109.5
C68 C72 H23C 109.5
H23A C72 H23C 109.5
H23B C72 H23C 109.5
C68 C72 H23D 109.5
H23A C72 H23D 141.1
H23B C72 H23D 56.3
H23C C72 H23D 56.3
C68 C72 H23E 109.5
H23A C72 H23E 56.3
H23B C72 H23E 141.1
H23C C72 H23E 56.3
H23D C72 H23E 109.5
C68 C72 H23F 109.5
H23A C72 H23F 56.3
H23B C72 H23F 56.3
H23C C72 H23F 141.1
H23D C72 H23F 109.5
H23E C72 H23F 109.5
O18 C71 C70 111.0(3)
O18 C71 H24A 109.4
C70 C71 H24A 109.4
O18 C71 H24B 109.4
C70 C71 H24B 109.4
H24A C71 H24B 108.0
O7 C25 C26 119.9(3)
O7 C25 C30 122.2(3)
C26 C25 C30 117.8(3)
C27 C26 C25 121.3(4)
C27 C26 H26 119.3
C25 C26 H26 119.3
C26 C27 C28 121.5(4)
C26 C27 H27 119.2
C28 C27 H27 119.2
C27 C28 C29 117.1(4)
C27 C28 C32 122.2(4)
C29 C28 C32 120.7(4)
C30 C29 C28 122.5(4)
C30 C29 H29 118.7
C28 C29 H29 118.7
C29 C30 C25 119.7(3)
C29 C30 C31 122.5(3)
C25 C30 C31 117.8(3)
O8 C31 C30 111.2(3)
O8 C31 H31A 109.4
C30 C31 H31A 109.4
O8 C31 H31B 109.4
C30 C31 H31B 109.4
H31A C31 H31B 108.0
C28 C32 H32A 109.5
C28 C32 H32B 109.5
H32A C32 H32B 109.5
C28 C32 H32C 109.5
H32A C32 H32C 109.5
H32B C32 H32C 109.5
C28 C32 H32D 109.5
H32A C32 H32D 141.1
H32B C32 H32D 56.3
H32C C32 H32D 56.3
C28 C32 H32E 109.5
H32A C32 H32E 56.3
H32B C32 H32E 141.1
H32C C32 H32E 56.3
H32D C32 H32E 109.5
C28 C32 H32F 109.5
H32A C32 H32F 56.3
H32B C32 H32F 56.3
H32C C32 H32F 141.1
H32D C32 H32F 109.5
H32E C32 H32F 109.5
O9 C33 C34 119.2(3)
O9 C33 C38 121.1(3)
C34 C33 C38 119.7(3)
C33 C34 C35 120.1(4)
C33 C34 H34 119.9
C35 C34 H34 119.9
C36 C35 C34 121.5(4)
C36 C35 H35 119.2
C34 C35 H35 119.2
C35 C36 C37 117.8(3)
C35 C36 C39 121.3(4)
C37 C36 C39 120.9(4)
C38 C37 C36 121.8(4)
C38 C37 H37 119.1
C36 C37 H37 119.1
C37 C38 C33 119.0(3)
C37 C38 C40 123.8(3)
C33 C38 C40 117.1(3)
C36 C39 H39A 109.5
C36 C39 H39B 109.5
H39A C39 H39B 109.5
C36 C39 H39C 109.5
H39A C39 H39C 109.5
H39B C39 H39C 109.5
C36 C39 H39D 109.5
H39A C39 H39D 141.1
H39B C39 H39D 56.3
H39C C39 H39D 56.3
C36 C39 H39E 109.5
H39A C39 H39E 56.3
H39B C39 H39E 141.1
H39C C39 H39E 56.3
H39D C39 H39E 109.5
C36 C39 H39F 109.5
H39A C39 H39F 56.3
H39B C39 H39F 56.3
H39C C39 H39F 141.1
H39D C39 H39F 109.5
H39E C39 H39F 109.5
O10 C40 C38 111.0(3)
O10 C40 H40A 109.4
C38 C40 H40A 109.4
O10 C40 H40B 109.4
C38 C40 H40B 109.4
H40A C40 H40B 108.0
O11 C41 C42 119.0(3)
O11 C41 C46 122.1(3)
C42 C41 C46 118.8(4)
C43 C42 C41 120.5(4)
C43 C42 H42 119.8
C41 C42 H42 119.8
C42 C43 C44 121.4(4)
C42 C43 H43 119.3
C44 C43 H43 119.3
C45 C44 C43 117.9(4)
C45 C44 C48 121.7(4)
C43 C44 C48 120.4(4)
C44 C45 C46 122.3(4)
C44 C45 H45 118.9
C46 C45 H45 118.9
C45 C46 C41 119.0(4)
C45 C46 C47 122.8(3)
C41 C46 C47 118.2(3)
O12 C47 C46 110.9(3)
O12 C47 H47A 109.5
C46 C47 H47A 109.5
O12 C47 H47B 109.5
C46 C47 H47B 109.5
H47A C47 H47B 108.1
C44 C48 H48A 109.5
C44 C48 H48B 109.5
H48A C48 H48B 109.5
C44 C48 H48C 109.5
H48A C48 H48C 109.5
H48B C48 H48C 109.5
C44 C48 H48D 109.5
H48A C48 H48D 141.1
H48B C48 H48D 56.3
H48C C48 H48D 56.3
C44 C48 H48E 109.5
H48A C48 H48E 56.3
H48B C48 H48E 141.1
H48C C48 H48E 56.3
H48D C48 H48E 109.5
C44 C48 H48F 109.5
H48A C48 H48F 56.3
H48B C48 H48F 56.3
H48C C48 H48F 141.1
H48D C48 H48F 109.5
H48E C48 H48F 109.5
O3 C9 C10 119.7(3)
O3 C9 C14 121.0(3)
C10 C9 C14 119.3(3)
C11 C10 C9 120.3(4)
C11 C10 H50 119.8
C9 C10 H50 119.8
C10 C11 C12 121.2(4)
C10 C11 H51 119.4
C12 C11 H51 119.4
C13 C12 C11 118.0(4)
C13 C12 C16 121.7(4)
C11 C12 C16 120.3(4)
C12 C13 C14 122.3(4)
C12 C13 H53 118.9
C14 C13 H53 118.9
C13 C14 C9 119.0(3)
C13 C14 C15 124.2(3)
C9 C14 C15 116.7(3)
O4 C15 C14 110.8(3)
O4 C15 H55A 109.5
C14 C15 H55A 109.5
O4 C15 H55B 109.5
C14 C15 H55B 109.5
H55A C15 H55B 108.1
C12 C16 H56A 109.5
C12 C16 H56B 109.5
H56A C16 H56B 109.5
C12 C16 H56C 109.5
H56A C16 H56C 109.5
H56B C16 H56C 109.5
O5 C17 C18 119.9(3)
O5 C17 C22 122.1(3)
C18 C17 C22 117.9(4)
C19 C18 C17 120.9(4)
C19 C18 H58 119.5
C17 C18 H58 119.5
C18 C19 C20 121.7(4)
C18 C19 H59 119.1
C20 C19 H59 119.1
C21 C20 C19 116.9(4)
C21 C20 C24 121.0(4)
C19 C20 C24 122.1(4)
C22 C21 C20 123.1(4)
C22 C21 H61 118.4
C20 C21 H61 118.4
C21 C22 C17 119.4(4)
C21 C22 C23 123.0(3)
C17 C22 C23 117.6(3)
O6 C23 C22 111.6(3)
O6 C23 H63A 109.3
C22 C23 H63A 109.3
O6 C23 H63B 109.3
C22 C23 H63B 109.3
H63A C23 H63B 108.0
C20 C24 H64A 109.5
C20 C24 H64B 109.5
H64A C24 H64B 109.5
C20 C24 H64C 109.5
H64A C24 H64C 109.5
H64B C24 H64C 109.5
O1 C1 C2 118.9(3)
O1 C1 C6 122.6(3)
C2 C1 C6 118.4(4)
C3 C2 C1 120.4(4)
C3 C2 H66 119.8
C1 C2 H66 119.8
C4 C3 C2 122.0(4)
C4 C3 H67 119.0
C2 C3 H67 119.0
C3 C4 C5 116.8(4)
C3 C4 C8 121.8(4)
C5 C4 C8 121.4(4)
C6 C5 C4 122.5(4)
C6 C5 H69 118.8
C4 C5 H69 118.8
C5 C6 C1 119.8(4)
C5 C6 C7 121.7(4)
C1 C6 C7 118.5(3)
O2 C7 C6 110.9(3)
O2 C7 H71A 109.5
C6 C7 H71A 109.5
O2 C7 H71B 109.5
C6 C7 H71B 109.5
H71A C7 H71B 108.1
C4 C8 H72A 109.5
C4 C8 H72B 109.5
H72A C8 H72B 109.5
C4 C8 H72C 109.5
H72A C8 H72C 109.5
H72B C8 H72C 109.5
C4 C8 H72D 109.5
H72A C8 H72D 141.1
H72B C8 H72D 56.3
H72C C8 H72D 56.3
C4 C8 H72E 109.5
H72A C8 H72E 56.3
H72B C8 H72E 141.1
H72C C8 H72E 56.3
H72D C8 H72E 109.5
C4 C8 H72F 109.5
H72A C8 H72F 56.3
H72B C8 H72F 56.3
H72C C8 H72F 141.1
H72D C8 H72F 109.5
H72E C8 H72F 109.5
O19 C73 C74 119.3(3)
O19 C73 C78 122.2(3)
C74 C73 C78 118.5(3)
C75 C74 C73 120.5(4)
C75 C74 H74 119.7
C73 C74 H74 119.7
C76 C75 C74 121.5(4)
C76 C75 H75 119.3
C74 C75 H75 119.3
C75 C76 C77 117.4(4)
C75 C76 C80 121.5(4)
C77 C76 C80 121.1(4)
C78 C77 C76 122.6(4)
C78 C77 H77 118.7
C76 C77 H77 118.7
C77 C78 C73 119.5(3)
C77 C78 C79 122.5(3)
C73 C78 C79 118.1(3)
O20 C79 C78 110.4(3)
O20 C79 H79A 109.6
C78 C79 H79A 109.6
O20 C79 H79B 109.6
C78 C79 H79B 109.6
H79A C79 H79B 108.1
C76 C80 H80A 109.5
C76 C80 H80B 109.5
H80A C80 H80B 109.5
C76 C80 H80C 109.5
H80A C80 H80C 109.5
H80B C80 H80C 109.5
O21 C81 C82 120.3(3)
O21 C81 C86 121.0(3)
C82 C81 C86 118.7(3)
C83 C82 C81 120.6(4)
C83 C82 H82 119.7
C81 C82 H82 119.7
C82 C83 C84 121.8(4)
C82 C83 H83 119.1
C84 C83 H83 119.1
C83 C84 C85 117.1(4)
C83 C84 C88 121.5(4)
C85 C84 C88 121.5(4)
C86 C85 C84 122.4(4)
C86 C85 H85 118.8
C84 C85 H85 118.8
C85 C86 C81 119.5(3)
C85 C86 C87 123.5(3)
C81 C86 C87 117.0(3)
O22 C87 C86 110.4(3)
O22 C87 H87A 109.6
C86 C87 H87A 109.6
O22 C87 H87B 109.6
C86 C87 H87B 109.6
H87A C87 H87B 108.1
C84 C88 H88A 109.5
C84 C88 H88B 109.5
H88A C88 H88B 109.5
C84 C88 H88C 109.5
H88A C88 H88C 109.5
H88B C88 H88C 109.5
O23 C89 C94 122.8(3)
O23 C89 C90 118.2(3)
C94 C89 C90 118.9(3)
C91 C90 C89 120.2(4)
C91 C90 H90 119.9
C89 C90 H90 119.9
C90 C91 C92 121.7(4)
C90 C91 H91 119.2
C92 C91 H91 119.2
C93 C92 C91 117.2(3)
C93 C92 C96 121.0(4)
C91 C92 C96 121.7(4)
C92 C93 C94 122.7(3)
C92 C93 H93 118.7
C94 C93 H93 118.7
C93 C94 C89 119.3(3)
C93 C94 C95 122.2(3)
C89 C94 C95 118.5(3)
O24 C95 C94 111.0(3)
O24 C95 H95A 109.4
C94 C95 H95A 109.4
O24 C95 H95B 109.4
C94 C95 H95B 109.4
H95A C95 H95B 108.0
C92 C96 H96A 109.5
C92 C96 H96B 109.5
H96A C96 H96B 109.5
C92 C96 H96C 109.5
H96A C96 H96C 109.5
H96B C96 H96C 109.5
C8N N4 C7N 112.4(3)
C8N N4 H4B 109.1
C7N N4 H4B 109.1
C8N N4 H4A 109.1
C7N N4 H4A 109.1
H4B N4 H4A 107.9
C3N N2 C4N 112.2(3)
C3N N2 H2A 109.2
C4N N2 H2A 109.2
C3N N2 H2B 109.2
C4N N2 H2B 109.2
H2A N2 H2B 107.9
C5N N3 C6N 112.1(3)
C5N N3 H3A 109.2
C6N N3 H3A 109.2
C5N N3 H3B 109.2
C6N N3 H3B 109.2
H3A N3 H3B 107.9
C1N N1 C2N 113.8(4)
C1N N1 H1B 108.8
C2N N1 H1B 108.8
C1N N1 H1A 108.8
C2N N1 H1A 108.8
H1B N1 H1A 107.7
C9N N5 C10N 113.7(3)
C9N N5 H5A 108.8
C10N N5 H5A 108.8
C9N N5 H5B 108.8
C10N N5 H5B 108.8
H5A N5 H5B 107.7
C11N N6 C12N 112.3(3)
C11N N6 H6A 109.1
C12N N6 H6A 109.1
C11N N6 H6B 109.1
C12N N6 H6B 109.1
H6A N6 H6B 107.9
C14N N7 C13N 112.1(3)
C14N N7 H7A 109.2
C13N N7 H7A 109.2
C14N N7 H7B 109.2
C13N N7 H7B 109.2
H7A N7 H7B 107.9
C16N N8 C15N 112.2(3)
C16N N8 H8A 109.2
C15N N8 H8A 109.2
C16N N8 H8B 109.2
C15N N8 H8B 109.2
H8A N8 H8B 107.9
C49 O13 Ge3 122.9(2)
C55 O14 Ge3 115.2(2)
C57 O15 Ge3 124.4(2)
C63 O16 Ge3 115.4(2)
C65 O17 Ge3 124.5(2)
C71 O18 Ge3 115.7(2)
C25 O7 Ge2 123.8(2)
C31 O8 Ge2 115.5(2)
C33 O9 Ge2 123.2(2)
C40 O10 Ge2 115.8(2)
C41 O11 Ge2 124.7(2)
C47 O12 Ge2 115.0(2)
C9 O3 Ge1 122.4(2)
C15 O4 Ge1 115.5(2)
C17 O5 Ge1 124.8(2)
C23 O6 Ge1 116.4(2)
C1 O1 Ge1 124.4(2)
C7 O2 Ge1 115.3(2)
C73 O19 Ge4 123.4(2)
C79 O20 Ge4 115.4(2)
C81 O21 Ge4 122.6(2)
C87 O22 Ge4 115.5(2)
C89 O23 Ge4 124.9(2)
C95 O24 Ge4 115.1(2)
Cl9 C5C Cl10 114.1(6)
Cl9 C5C H5C3 108.7
Cl10 C5C H5C3 108.7
Cl9 C5C H5C4 108.7
Cl10 C5C H5C4 108.7
H5C3 C5C H5C4 107.6
O18 Ge3 O16 89.70(10)
O18 Ge3 O14 87.68(10)
O16 Ge3 O14 89.01(10)
O18 Ge3 O15 177.52(10)
O16 Ge3 O15 92.78(11)
O14 Ge3 O15 92.46(11)
O18 Ge3 O13 93.21(11)
O16 Ge3 O13 176.26(11)
O14 Ge3 O13 93.46(10)
O15 Ge3 O13 84.31(11)
O18 Ge3 O17 92.94(10)
O16 Ge3 O17 91.74(11)
O14 Ge3 O17 179.02(11)
O15 Ge3 O17 86.88(11)
O13 Ge3 O17 85.76(10)
Cl11 C6C Cl12 113.9(6)
Cl11 C6C H6C1 108.8
Cl12 C6C H6C1 108.8
Cl11 C6C H6C2 108.8
Cl12 C6C H6C2 108.8
H6C1 C6C H6C2 107.7
Cl1B C6C' Cl1A 107.3(11)
Cl1B C6C' H6C3 110.3
Cl1A C6C' H6C3 110.3
Cl1B C6C' H6C4 110.2
Cl1A C6C' H6C4 110.2
H6C3 C6C' H6C4 108.5
Cl7 C4C Cl8 111.7(11)
Cl7 C4C H4C3 109.3
Cl8 C4C H4C3 109.3
Cl7 C4C H4C4 109.3
Cl8 C4C H4C4 109.3
H4C3 C4C H4C4 107.9
Cl7' C4C' Cl8' 111.0(7)
Cl7' C4C' H4C5 109.4
Cl8' C4C' H4C5 109.4
Cl7' C4C' H4C6 109.4
Cl8' C4C' H4C6 109.4
H4C5 C4C' H4C6 108.0
O8 Ge2 O12 89.10(10)
O8 Ge2 O10 88.61(10)
O12 Ge2 O10 89.21(10)
O8 Ge2 O11 177.79(10)
O12 Ge2 O11 93.07(10)
O10 Ge2 O11 90.96(11)
O8 Ge2 O7 93.33(10)
O12 Ge2 O7 92.93(11)
O10 Ge2 O7 177.13(10)
O11 Ge2 O7 87.02(11)
O8 Ge2 O9 92.40(10)
O12 Ge2 O9 177.71(10)
O10 Ge2 O9 92.56(10)
O11 Ge2 O9 85.45(10)
O7 Ge2 O9 85.26(10)
O4 Ge1 O6 87.49(11)
O4 Ge1 O2 89.83(11)
O6 Ge1 O2 89.27(10)
O4 Ge1 O1 92.60(11)
O6 Ge1 O1 177.88(10)
O2 Ge1 O1 92.85(10)
O4 Ge1 O3 93.07(11)
O6 Ge1 O3 93.21(10)
O2 Ge1 O3 176.26(11)
O1 Ge1 O3 84.67(11)
O4 Ge1 O5 178.49(10)
O6 Ge1 O5 92.71(11)
O2 Ge1 O5 91.67(11)
O1 Ge1 O5 87.14(11)
O3 Ge1 O5 85.42(11)
O20 Ge4 O24 88.58(10)
O20 Ge4 O19 93.59(10)
O24 Ge4 O19 93.60(11)
O20 Ge4 O23 178.35(10)
O24 Ge4 O23 93.06(10)
O19 Ge4 O23 86.17(10)
O20 Ge4 O22 89.17(10)
O24 Ge4 O22 88.43(10)
O19 Ge4 O22 176.61(10)
O23 Ge4 O22 91.02(10)
O20 Ge4 O21 92.14(10)
O24 Ge4 O21 178.98(10)
O19 Ge4 O21 85.63(11)
O23 Ge4 O21 86.22(10)
O22 Ge4 O21 92.30(10)

loop_
_geom_bond_atom_site_label_1
_geom_bond_atom_site_label_2
_geom_bond_distance
C49 O13 1.340(4)
C49 C50 1.399(5)
C49 C54 1.399(5)
C1C Cl1 1.717(6)
C1C Cl2 1.761(5)
C1C H1C1 0.9700
C1C H1C2 0.9700
C7N N4 1.485(5)
C7N H1N1 0.9600
C7N H1N2 0.9600
C7N H1N3 0.9600
C50 C51 1.378(5)
C50 H2 0.9300
C2C Cl3 1.757(5)
C2C Cl4 1.764(4)
C2C H2C1 0.9700
C2C H2C2 0.9700
C8N N4 1.481(5)
C8N H2N1 0.9600
C8N H2N2 0.9600
C8N H2N3 0.9600
C51 C52 1.397(5)
C51 H3 0.9300
C3C Cl6 1.739(5)
C3C Cl5 1.761(4)
C3C H3C1 0.9700
C3C H3C2 0.9700
C3N N2 1.481(5)
C3N H3N1 0.9600
C3N H3N2 0.9600
C3N H3N3 0.9600
C52 C53 1.388(5)
C52 C56 1.504(5)
C4N N2 1.483(5)
C4N H4N1 0.9600
C4N H4N2 0.9600
C4N H4N3 0.9600
C53 C54 1.384(5)
C53 H5 0.9300
C5N N3 1.477(5)
C5N H5N1 0.9600
C5N H5N2 0.9600
C5N H5N3 0.9600
C54 C55 1.508(5)
C6N N3 1.484(5)
C6N H6N1 0.9600
C6N H6N2 0.9600
C6N H6N3 0.9600
C55 O14 1.427(4)
C55 H7A1 0.9700
C55 H7A2 0.9700
C7C Cl13 1.746(5)
C7C Cl14 1.762(5)
C7C H7C1 0.9700
C7C H7C2 0.9700
C1N N1 1.466(5)
C1N H7N1 0.9600
C1N H7N2 0.9600
C1N H7N3 0.9600
C56 H8PP 0.9600
C56 H8PO 0.9600
C56 H8IU 0.9600
C56 H8D 0.9600
C56 H8E 0.9600
C56 H8F 0.9600
C8C Cl15 1.738(5)
C8C Cl16 1.752(5)
C8C H8C1 0.9700
C8C H8C2 0.9700
C2N N1 1.473(5)
C2N H8N1 0.9600
C2N H8N2 0.9600
C2N H8N3 0.9600
C57 O15 1.348(5)
C57 C58 1.392(6)
C57 C62 1.403(5)
C9C Cl17 1.760(4)
C9C Cl18 1.764(4)
C9C H9C1 0.9700
C9C H9C2 0.9700
C9N N5 1.475(5)
C9N H9N1 0.9600
C9N H9N2 0.9600
C9N H9N3 0.9600
C58 C59 1.391(6)
C58 H10 0.9300
C10N N5 1.477(5)
C10N H10A 0.9600
C10N H10B 0.9600
C10N H10C 0.9600
C59 C60 1.395(7)
C59 H11 0.9300
C11N N6 1.477(5)
C11N H11A 0.9600
C11N H11B 0.9600
C11N H11C 0.9600
C60 C61 1.396(6)
C60 C64 1.506(6)
C12N N6 1.483(5)
C12N H12A 0.9600
C12N H12B 0.9600
C12N H12C 0.9600
C61 C62 1.392(6)
C61 H13 0.9300
C13N N7 1.484(5)
C13N H13A 0.9600
C13N H13B 0.9600
C13N H13C 0.9600
C62 C63 1.496(5)
C14N N7 1.480(5)
C14N H14A 0.9600
C14N H14B 0.9600
C14N H14C 0.9600
C64 H15= 0.9600
C64 H15' 0.9600
C64 H15Y 0.9600
C15N N8 1.489(5)
C15N H15A 0.9600
C15N H15B 0.9600
C15N H15C 0.9600
C63 O16 1.431(4)
C63 H1JS 0.9700
C63 H1GF 0.9700
C16N N8 1.477(5)
C16N H16A 0.9600
C16N H16B 0.9600
C16N H16C 0.9600
C65 O17 1.338(4)
C65 C66 1.398(5)
C65 C70 1.408(5)
C66 C67 1.390(6)
C66 H18 0.9300
C67 C68 1.392(6)
C67 H19 0.9300
C68 C69 1.394(5)
C68 C72 1.506(6)
C69 C70 1.391(5)
C69 H21 0.9300
C70 C71 1.501(5)
C72 H23A 0.9600
C72 H23B 0.9600
C72 H23C 0.9600
C72 H23D 0.9600
C72 H23E 0.9600
C72 H23F 0.9600
C71 O18 1.426(4)
C71 H24A 0.9700
C71 H24B 0.9700
C25 O7 1.339(4)
C25 C26 1.396(5)
C25 C30 1.411(5)
C26 C27 1.381(6)
C26 H26 0.9300
C27 C28 1.389(6)
C27 H27 0.9300
C28 C29 1.394(5)
C28 C32 1.507(6)
C29 C30 1.383(5)
C29 H29 0.9300
C30 C31 1.497(5)
C31 O8 1.428(4)
C31 H31A 0.9700
C31 H31B 0.9700
C32 H32A 0.9600
C32 H32B 0.9600
C32 H32C 0.9600
C32 H32D 0.9600
C32 H32E 0.9600
C32 H32F 0.9600
C33 O9 1.353(4)
C33 C34 1.386(5)
C33 C38 1.401(5)
C34 C35 1.389(5)
C34 H34 0.9300
C35 C36 1.382(6)
C35 H35 0.9300
C36 C37 1.401(5)
C36 C39 1.508(5)
C37 C38 1.389(5)
C37 H37 0.9300
C38 C40 1.508(5)
C39 H39A 0.9600
C39 H39B 0.9600
C39 H39C 0.9600
C39 H39D 0.9600
C39 H39E 0.9600
C39 H39F 0.9600
C40 O10 1.427(4)
C40 H40A 0.9700
C40 H40B 0.9700
C41 O11 1.344(4)
C41 C42 1.394(6)
C41 C46 1.401(5)
C42 C43 1.379(6)
C42 H42 0.9300
C43 C44 1.386(7)
C43 H43 0.9300
C44 C45 1.377(6)
C44 C48 1.522(6)
C45 C46 1.393(5)
C45 H45 0.9300
C46 C47 1.505(5)
C47 O12 1.434(4)
C47 H47A 0.9700
C47 H47B 0.9700
C48 H48A 0.9600
C48 H48B 0.9600
C48 H48C 0.9600
C48 H48D 0.9600
C48 H48E 0.9600
C48 H48F 0.9600
C9 O3 1.344(4)
C9 C10 1.397(5)
C9 C14 1.397(5)
C10 C11 1.384(5)
C10 H50 0.9300
C11 C12 1.388(6)
C11 H51 0.9300
C12 C13 1.386(5)
C12 C16 1.510(5)
C13 C14 1.390(5)
C13 H53 0.9300
C14 C15 1.506(5)
C15 O4 1.428(4)
C15 H55A 0.9700
C15 H55B 0.9700
C16 H56A 0.9600
C16 H56B 0.9600
C16 H56C 0.9600
C17 O5 1.339(5)
C17 C18 1.394(5)
C17 C22 1.408(5)
C18 C19 1.385(6)
C18 H58 0.9300
C19 C20 1.385(6)
C19 H59 0.9300
C20 C21 1.383(6)
C20 C24 1.522(6)
C21 C22 1.382(5)
C21 H61 0.9300
C22 C23 1.503(5)
C23 O6 1.427(4)
C23 H63A 0.9700
C23 H63B 0.9700
C24 H64A 0.9600
C24 H64B 0.9600
C24 H64C 0.9600
C1 O1 1.349(4)
C1 C2 1.398(6)
C1 C6 1.400(5)
C2 C3 1.395(6)
C2 H66 0.9300
C3 C4 1.385(7)
C3 H67 0.9300
C4 C5 1.398(6)
C4 C8 1.507(6)
C5 C6 1.392(5)
C5 H69 0.9300
C6 C7 1.502(5)
C7 O2 1.427(4)
C7 H71A 0.9700
C7 H71B 0.9700
C8 H72A 0.9600
C8 H72B 0.9600
C8 H72C 0.9600
C8 H72D 0.9600
C8 H72E 0.9600
C8 H72F 0.9600
C73 O19 1.351(4)
C73 C74 1.398(5)
C73 C78 1.398(5)
C74 C75 1.394(6)
C74 H74 0.9300
C75 C76 1.383(6)
C75 H75 0.9300
C76 C77 1.390(6)
C76 C80 1.508(5)
C77 C78 1.390(5)
C77 H77 0.9300
C78 C79 1.503(5)
C79 O20 1.439(4)
C79 H79A 0.9700
C79 H79B 0.9700
C80 H80A 0.9600
C80 H80B 0.9600
C80 H80C 0.9600
C81 O21 1.346(4)
C81 C82 1.393(5)
C81 C86 1.403(5)
C82 C83 1.385(6)
C82 H82 0.9300
C83 C84 1.388(6)
C83 H83 0.9300
C84 C85 1.396(5)
C84 C88 1.510(6)
C85 C86 1.388(5)
C85 H85 0.9300
C86 C87 1.505(5)
C87 O22 1.434(4)
C87 H87A 0.9700
C87 H87B 0.9700
C88 H88A 0.9600
C88 H88B 0.9600
C88 H88C 0.9600
C89 O23 1.344(4)
C89 C94 1.395(5)
C89 C90 1.400(5)
C90 C91 1.385(5)
C90 H90 0.9300
C91 C92 1.391(6)
C91 H91 0.9300
C92 C93 1.383(5)
C92 C96 1.512(5)
C93 C94 1.389(5)
C93 H93 0.9300
C94 C95 1.503(5)
C95 O24 1.428(4)
C95 H95A 0.9700
C95 H95B 0.9700
C96 H96A 0.9600
C96 H96B 0.9600
C96 H96C 0.9600
N4 H4B 0.9700
N4 H4A 0.9700
N2 H2A 0.9700
N2 H2B 0.9700
N3 H3A 0.9700
N3 H3B 0.9700
N1 H1B 0.9700
N1 H1A 0.9700
N5 H5A 0.9700
N5 H5B 0.9700
N6 H6A 0.9700
N6 H6B 0.9700
N7 H7A 0.9700
N7 H7B 0.9700
N8 H8A 0.9700
N8 H8B 0.9700
O13 Ge3 1.896(2)
O14 Ge3 1.882(2)
O15 Ge3 1.891(2)
O16 Ge3 1.881(2)
O17 Ge3 1.898(2)
O18 Ge3 1.875(2)
O7 Ge2 1.888(2)
O8 Ge2 1.877(2)
O9 Ge2 1.904(2)
O10 Ge2 1.885(2)
O11 Ge2 1.886(2)
O12 Ge2 1.880(2)
O3 Ge1 1.898(2)
O4 Ge1 1.874(2)
O5 Ge1 1.902(3)
O6 Ge1 1.878(2)
O1 Ge1 1.891(2)
O2 Ge1 1.882(2)
O19 Ge4 1.883(2)
O20 Ge4 1.874(2)
O21 Ge4 1.911(2)
O22 Ge4 1.887(2)
O23 Ge4 1.886(2)
O24 Ge4 1.881(2)
C5C Cl9 1.690(9)
C5C Cl10 1.753(9)
C5C H5C3 0.9700
C5C H5C4 0.9700
C6C Cl11 1.746(10)
C6C Cl12 1.777(12)
C6C H6C1 0.9700
C6C H6C2 0.9700
C6C' Cl1B 1.726(15)
C6C' Cl1A 1.768(15)
C6C' H6C3 0.9700
C6C' H6C4 0.9700
C4C Cl7 1.693(17)
C4C Cl8 1.725(17)
C4C H4C3 0.9700
C4C H4C4 0.9700
C4C' Cl7' 1.718(12)
C4C' Cl8' 1.736(12)
C4C' H4C5 0.9700
C4C' H4C6 0.9700

loop_
_geom_torsion_atom_site_label_1
_geom_torsion_atom_site_label_2
_geom_torsion_atom_site_label_3
_geom_torsion_atom_site_label_4
_geom_torsion
O13 C49 C50 C51 -178.5(3)
C54 C49 C50 C51 -0.3(5)
C49 C50 C51 C52 0.2(6)
C50 C51 C52 C53 0.4(6)
C50 C51 C52 C56 180.0(4)
C51 C52 C53 C54 -1.0(6)
C56 C52 C53 C54 179.5(4)
C52 C53 C54 C49 0.9(6)
C52 C53 C54 C55 -178.2(3)
O13 C49 C54 C53 177.9(3)
C50 C49 C54 C53 -0.2(5)
O13 C49 C54 C55 -2.9(5)
C50 C49 C54 C55 178.9(3)
C53 C54 C55 O14 126.6(4)
C49 C54 C55 O14 -52.5(4)
O15 C57 C58 C59 -176.5(4)
C62 C57 C58 C59 2.3(6)
C57 C58 C59 C60 -0.7(6)
C58 C59 C60 C61 -0.9(6)
C58 C59 C60 C64 177.4(4)
C59 C60 C61 C62 0.9(6)
C64 C60 C61 C62 -177.4(4)
C60 C61 C62 C57 0.8(6)
C60 C61 C62 C63 -178.1(4)
O15 C57 C62 C61 176.5(3)
C58 C57 C62 C61 -2.4(5)
O15 C57 C62 C63 -4.6(5)
C58 C57 C62 C63 176.5(3)
C61 C62 C63 O16 131.2(4)
C57 C62 C63 O16 -47.6(4)
O17 C65 C66 C67 -177.1(3)
C70 C65 C66 C67 1.8(5)
C65 C66 C67 C68 -1.0(6)
C66 C67 C68 C69 -0.6(6)
C66 C67 C68 C72 179.1(4)
C67 C68 C69 C70 1.4(6)
C72 C68 C69 C70 -178.3(4)
C68 C69 C70 C65 -0.6(5)
C68 C69 C70 C71 179.6(3)
O17 C65 C70 C69 177.8(3)
C66 C65 C70 C69 -1.0(5)
O17 C65 C70 C71 -2.3(5)
C66 C65 C70 C71 178.8(3)
C69 C70 C71 O18 129.7(3)
C65 C70 C71 O18 -50.1(4)
O7 C25 C26 C27 -176.8(3)
C30 C25 C26 C27 0.7(5)
C25 C26 C27 C28 1.3(6)
C26 C27 C28 C29 -2.3(6)
C26 C27 C28 C32 177.1(4)
C27 C28 C29 C30 1.3(6)
C32 C28 C29 C30 -178.1(4)
C28 C29 C30 C25 0.7(6)
C28 C29 C30 C31 -178.1(3)
O7 C25 C30 C29 175.8(3)
C26 C25 C30 C29 -1.7(5)
O7 C25 C30 C31 -5.4(5)
C26 C25 C30 C31 177.2(3)
C29 C30 C31 O8 131.0(3)
C25 C30 C31 O8 -47.8(4)
O9 C33 C34 C35 -178.2(3)
C38 C33 C34 C35 1.4(5)
C33 C34 C35 C36 -0.1(6)
C34 C35 C36 C37 -0.6(5)
C34 C35 C36 C39 179.5(4)
C35 C36 C37 C38 0.0(5)
C39 C36 C37 C38 179.9(3)
C36 C37 C38 C33 1.2(5)
C36 C37 C38 C40 -175.7(3)
O9 C33 C38 C37 177.7(3)
C34 C33 C38 C37 -1.9(5)
O9 C33 C38 C40 -5.1(5)
C34 C33 C38 C40 175.2(3)
C37 C38 C40 O10 126.2(4)
C33 C38 C40 O10 -50.8(4)
O11 C41 C42 C43 -176.4(4)
C46 C41 C42 C43 2.0(6)
C41 C42 C43 C44 0.6(7)
C42 C43 C44 C45 -2.5(7)
C42 C43 C44 C48 176.6(5)
C43 C44 C45 C46 1.7(7)
C48 C44 C45 C46 -177.4(4)
C44 C45 C46 C41 0.9(6)
C44 C45 C46 C47 -178.6(4)
O11 C41 C46 C45 175.7(3)
C42 C41 C46 C45 -2.7(6)
O11 C41 C46 C47 -4.8(5)
C42 C41 C46 C47 176.8(4)
C45 C46 C47 O12 132.0(4)
C41 C46 C47 O12 -47.5(4)
O3 C9 C10 C11 178.1(3)
C14 C9 C10 C11 -0.2(5)
C9 C10 C11 C12 0.0(6)
C10 C11 C12 C13 -0.3(6)
C10 C11 C12 C16 -179.9(4)
C11 C12 C13 C14 1.0(6)
C16 C12 C13 C14 -179.5(4)
C12 C13 C14 C9 -1.2(6)
C12 C13 C14 C15 177.3(3)
O3 C9 C14 C13 -177.5(3)
C10 C9 C14 C13 0.8(5)
O3 C9 C14 C15 3.9(5)
C10 C9 C14 C15 -177.8(3)
C13 C14 C15 O4 -125.7(4)
C9 C14 C15 O4 52.8(4)
O5 C17 C18 C19 177.7(4)
C22 C17 C18 C19 -0.8(6)
C17 C18 C19 C20 0.6(6)
C18 C19 C20 C21 0.8(6)
C18 C19 C20 C24 -177.9(4)
C19 C20 C21 C22 -2.0(6)
C24 C20 C21 C22 176.6(4)
C20 C21 C22 C17 1.9(6)
C20 C21 C22 C23 -179.1(4)
O5 C17 C22 C21 -178.8(3)
C18 C17 C22 C21 -0.4(5)
O5 C17 C22 C23 2.1(5)
C18 C17 C22 C23 -179.5(3)
C21 C22 C23 O6 -129.8(4)
C17 C22 C23 O6 49.3(4)
O1 C1 C2 C3 174.8(4)
C6 C1 C2 C3 -2.7(6)
C1 C2 C3 C4 0.5(7)
C2 C3 C4 C5 1.8(7)
C2 C3 C4 C8 -177.3(4)
C3 C4 C5 C6 -2.0(6)
C8 C4 C5 C6 177.1(4)
C4 C5 C6 C1 -0.2(6)
C4 C5 C6 C7 179.2(4)
O1 C1 C6 C5 -174.9(3)
C2 C1 C6 C5 2.5(6)
O1 C1 C6 C7 5.7(5)
C2 C1 C6 C7 -176.9(4)
C5 C6 C7 O2 -133.4(4)
C1 C6 C7 O2 45.9(5)
O19 C73 C74 C75 -176.4(3)
C78 C73 C74 C75 2.2(5)
C73 C74 C75 C76 0.1(6)
C74 C75 C76 C77 -1.8(6)
C74 C75 C76 C80 177.8(4)
C75 C76 C77 C78 1.3(6)
C80 C76 C77 C78 -178.4(4)
C76 C77 C78 C73 1.1(5)
C76 C77 C78 C79 -178.4(3)
O19 C73 C78 C77 175.8(3)
C74 C73 C78 C77 -2.8(5)
O19 C73 C78 C79 -4.7(5)
C74 C73 C78 C79 176.8(3)
C77 C78 C79 O20 130.8(3)
C73 C78 C79 O20 -48.7(4)
O21 C81 C82 C83 -177.4(3)
C86 C81 C82 C83 1.2(5)
C81 C82 C83 C84 -0.2(6)
C82 C83 C84 C85 -0.5(6)
C82 C83 C84 C88 179.6(4)
C83 C84 C85 C86 0.2(5)
C88 C84 C85 C86 -179.9(4)
C84 C85 C86 C81 0.8(5)
C84 C85 C86 C87 -175.8(3)
O21 C81 C86 C85 177.0(3)
C82 C81 C86 C85 -1.5(5)
O21 C81 C86 C87 -6.1(5)
C82 C81 C86 C87 175.3(3)
C85 C86 C87 O22 125.4(3)
C81 C86 C87 O22 -51.3(4)
O23 C89 C90 C91 -177.2(4)
C94 C89 C90 C91 0.8(6)
C89 C90 C91 C92 -0.2(6)
C90 C91 C92 C93 -0.3(6)
C90 C91 C92 C96 178.6(4)
C91 C92 C93 C94 0.2(6)
C96 C92 C93 C94 -178.7(4)
C92 C93 C94 C89 0.4(6)
C92 C93 C94 C95 -179.2(4)
O23 C89 C94 C93 177.0(3)
C90 C89 C94 C93 -0.9(5)
O23 C89 C94 C95 -3.4(5)
C90 C89 C94 C95 178.7(3)
C93 C94 C95 O24 132.7(3)
C89 C94 C95 O24 -46.9(4)
C50 C49 O13 Ge3 -141.8(3)
C54 C49 O13 Ge3 40.1(4)
C54 C55 O14 Ge3 66.8(3)
C58 C57 O15 Ge3 -147.4(3)
C62 C57 O15 Ge3 33.8(5)
C62 C63 O16 Ge3 68.4(3)
C66 C65 O17 Ge3 -146.6(3)
C70 C65 O17 Ge3 34.6(4)
C70 C71 O18 Ge3 67.8(3)
C26 C25 O7 Ge2 -146.6(3)
C30 C25 O7 Ge2 36.0(4)
C30 C31 O8 Ge2 67.5(3)
C34 C33 O9 Ge2 -139.1(3)
C38 C33 O9 Ge2 41.3(4)
C38 C40 O10 Ge2 67.8(3)
C42 C41 O11 Ge2 -147.8(3)
C46 C41 O11 Ge2 33.8(5)
C46 C47 O12 Ge2 68.3(3)
C10 C9 O3 Ge1 139.0(3)
C14 C9 O3 Ge1 -42.7(4)
C14 C15 O4 Ge1 -67.2(3)
C18 C17 O5 Ge1 147.7(3)
C22 C17 O5 Ge1 -33.9(4)
C22 C23 O6 Ge1 -66.7(3)
C2 C1 O1 Ge1 150.4(3)
C6 C1 O1 Ge1 -32.2(5)
C6 C7 O2 Ge1 -68.6(3)
C74 C73 O19 Ge4 -144.9(3)
C78 C73 O19 Ge4 36.6(4)
C78 C79 O20 Ge4 67.8(3)
C82 C81 O21 Ge4 -138.1(3)
C86 C81 O21 Ge4 43.4(4)
C86 C87 O22 Ge4 68.6(3)
C94 C89 O23 Ge4 29.8(5)
C90 C89 O23 Ge4 -152.3(3)
C94 C95 O24 Ge4 68.1(3)
C71 O18 Ge3 O16 -126.2(2)
C71 O18 Ge3 O14 144.8(2)
C71 O18 Ge3 O13 51.5(2)
C71 O18 Ge3 O17 -34.4(2)
C63 O16 Ge3 O18 142.9(2)
C63 O16 Ge3 O14 -129.4(2)
C63 O16 Ge3 O15 -37.0(2)
C63 O16 Ge3 O17 49.9(2)
C55 O14 Ge3 O18 -123.0(2)
C55 O14 Ge3 O16 147.3(2)
C55 O14 Ge3 O15 54.5(2)
C55 O14 Ge3 O13 -29.9(2)
C57 O15 Ge3 O16 -12.1(3)
C57 O15 Ge3 O14 77.1(3)
C57 O15 Ge3 O13 170.3(3)
C57 O15 Ge3 O17 -103.7(3)
C49 O13 Ge3 O18 66.2(3)
C49 O13 Ge3 O14 -21.7(3)
C49 O13 Ge3 O15 -113.8(3)
C49 O13 Ge3 O17 158.9(3)
C65 O17 Ge3 O18 -15.2(3)
C65 O17 Ge3 O16 74.6(3)
C65 O17 Ge3 O15 167.3(3)
C65 O17 Ge3 O13 -108.2(3)
C31 O8 Ge2 O12 -128.2(2)
C31 O8 Ge2 O10 142.6(2)
C31 O8 Ge2 O7 -35.3(2)
C31 O8 Ge2 O9 50.1(2)
C47 O12 Ge2 O8 143.1(2)
C47 O12 Ge2 O10 -128.3(2)
C47 O12 Ge2 O11 -37.3(2)
C47 O12 Ge2 O7 49.8(2)
C40 O10 Ge2 O8 -123.8(2)
C40 O10 Ge2 O12 147.1(2)
C40 O10 Ge2 O11 54.0(2)
C40 O10 Ge2 O9 -31.5(2)
C41 O11 Ge2 O12 -11.8(3)
C41 O11 Ge2 O10 77.4(3)
C41 O11 Ge2 O7 -104.6(3)
C41 O11 Ge2 O9 169.9(3)
C25 O7 Ge2 O8 -14.6(3)
C25 O7 Ge2 O12 74.7(3)
C25 O7 Ge2 O11 167.6(3)
C25 O7 Ge2 O9 -106.7(3)
C15 O4 Ge1 O6 122.2(2)
C15 O4 Ge1 O2 -148.6(2)
C15 O4 Ge1 O1 -55.7(2)
C15 O4 Ge1 O3 29.1(2)
C23 O6 Ge1 O4 -144.8(2)
C23 O6 Ge1 O2 125.3(2)
C23 O6 Ge1 O3 -51.9(2)
C23 O6 Ge1 O5 33.7(2)
C7 O2 Ge1 O4 131.8(2)
C7 O2 Ge1 O6 -140.7(2)
C7 O2 Ge1 O1 39.2(3)
C7 O2 Ge1 O5 -48.0(3)
C1 O1 Ge1 O4 -80.6(3)
C1 O1 Ge1 O2 9.3(3)
C1 O1 Ge1 O3 -173.5(3)
C1 O1 Ge1 O5 100.9(3)
C9 O3 Ge1 O4 24.0(3)
C9 O3 Ge1 O6 -63.6(3)
C9 O3 Ge1 O1 116.4(3)
C9 O3 Ge1 O5 -156.1(3)
C79 O20 Ge4 O24 -128.5(2)
C79 O20 Ge4 O19 -35.0(2)
C79 O20 Ge4 O22 143.0(2)
C79 O20 Ge4 O21 50.8(2)
C95 O24 Ge4 O20 141.0(2)
C95 O24 Ge4 O19 47.5(2)
C95 O24 Ge4 O23 -38.9(2)
C95 O24 Ge4 O22 -129.8(2)
C73 O19 Ge4 O20 -15.3(3)
C73 O19 Ge4 O24 73.4(3)
C73 O19 Ge4 O23 166.3(3)
C73 O19 Ge4 O21 -107.2(3)
C89 O23 Ge4 O24 -8.3(3)
C89 O23 Ge4 O19 -101.7(3)
C89 O23 Ge4 O22 80.2(3)
C89 O23 Ge4 O21 172.4(3)
C87 O22 Ge4 O20 -123.6(2)
C87 O22 Ge4 O24 147.8(2)
C87 O22 Ge4 O23 54.7(2)
C87 O22 Ge4 O21 -31.5(2)
